data_4125839
loop_
_publ_author_name
'Bootharaju, Megalamane S.'
'Kozlov, Sergey M.'
'Cao, Zhen'
'Harb, Moussab'
'Maity, Niladri'
'Shkurenko, Aleksander'
'Parida, Manas R.'
'Hedhili, Mohamed N.'
'Eddaoudi, Mohamed'
'Mohammed, Omar F.'
'Bakr, Osman M.'
'Cavallo, Luigi'
'Basset, Jean-Marie'

_publ_section_title
;
 Doping-Induced Anisotropic Self-Assembly of Silver Icosahedra in
 [Pt2Ag23Cl7(PPh3)10] Nanoclusters.
;
_journal_issue 3
_journal_name_full 'Journal of the American Chemical Society'
_journal_page_first 1053
_journal_page_last 1056
_journal_paper_doi 10.1021/jacs.6b11875
_journal_volume 139
_journal_year 2017
_chemical_formula_moiety 'C180 H150 Ag23 Cl7 P10 Pt2'
_chemical_formula_sum 'C180 H150 Ag23 Cl7 P10 Pt2'
_chemical_formula_weight 5742.03
_space_group_crystal_system monoclinic
_space_group_IT_number 11
_space_group_name_Hall '-P 2yb'
_space_group_name_H-M_alt 'P 1 21/m 1'
_symmetry_space_group_name_Hall '-P 2yb'
_symmetry_space_group_name_H-M 'P 1 21/m 1'
_atom_sites_solution_hydrogens geom
_audit_creation_date 2016-11-15
_audit_creation_method
;
Olex2 1.2
(compiled 2016.11.07 svn.r3352 for OlexSys, GUI svn.r5261)
;
_cell_angle_alpha 90
_cell_angle_beta 103.843(3)
_cell_angle_gamma 90
_cell_formula_units_Z 2
_cell_length_a 16.5654(9)
_cell_length_b 23.626(2)
_cell_length_c 30.091(2)
_cell_measurement_reflns_used 8931
_cell_measurement_temperature 100(1)
_cell_measurement_theta_max 40.22
_cell_measurement_theta_min 3.33
_cell_volume 11434.8(14)
_computing_cell_refinement 'SAINT v8.34A (Bruker, 2013)'
_computing_data_collection 'Bruker APEX2 v2009.3-0 (Bruker AXS Inc., 2009)'
_computing_data_reduction 'SAINT v8.34A (Bruker, 2013)'
_computing_molecular_graphics 'DIAMOND (Crystal Impact GbR, 2009'
_computing_publication_material 'PublCIF. Westrip, S. P. (2010). J. Appl. Cryst. 43, 920-925.'
_computing_structure_refinement 'SHELXL-2014/7 (Sheldrick, 2014)'
_computing_structure_solution 'ShelXS (Sheldrick, 2008)'
_diffrn_ambient_temperature 100.15
_diffrn_detector_area_resol_mean 8.3
_diffrn_measured_fraction_theta_full 0.958
_diffrn_measured_fraction_theta_max 0.958
_diffrn_measurement_device_type 'Bruker X8 PROSPECTOR APEX2 CCD'
_diffrn_measurement_method '\w and \f scans'
_diffrn_radiation_type CuK\a
_diffrn_radiation_wavelength 1.54178
_diffrn_reflns_av_R_equivalents 0.0756
_diffrn_reflns_av_unetI/netI 0.0661
_diffrn_reflns_Laue_measured_fraction_full 0.958
_diffrn_reflns_Laue_measured_fraction_max 0.958
_diffrn_reflns_limit_h_max 13
_diffrn_reflns_limit_h_min -13
_diffrn_reflns_limit_k_max 19
_diffrn_reflns_limit_k_min -19
_diffrn_reflns_limit_l_max 25
_diffrn_reflns_limit_l_min -25
_diffrn_reflns_number 35250
_diffrn_reflns_point_group_measured_fraction_full 0.958
_diffrn_reflns_point_group_measured_fraction_max 0.958
_diffrn_reflns_theta_full 39.971
_diffrn_reflns_theta_max 39.971
_diffrn_reflns_theta_min 1.512
_exptl_absorpt_coefficient_mu 19.313
_exptl_absorpt_correction_T_max 0.1169
_exptl_absorpt_correction_T_min 0.0360
_exptl_absorpt_correction_type multi-scan
_exptl_absorpt_process_details
;
SADABS-2014/5 (Bruker,2014/5) was used for absorption correction.
wR2(int) was 0.1458 before and 0.0796 after correction.
The Ratio of minimum to maximum transmission is 0.3080.
The \l/2 correction factor is 0.00150.
;
_exptl_crystal_colour brown
_exptl_crystal_colour_primary brown
_exptl_crystal_density_diffrn 1.668
_exptl_crystal_description prism
_exptl_crystal_F_000 5472
_exptl_crystal_size_max 0.5
_exptl_crystal_size_mid 0.4
_exptl_crystal_size_min 0.3
_refine_diff_density_max 3.995
_refine_diff_density_min -2.730
_refine_diff_density_rms 0.554
_refine_ls_extinction_coef 0.00016(3)
_refine_ls_extinction_expression Fc^*^=kFc[1+0.001xFc^2^\l^3^/sin(2\q)]^-1/4^
_refine_ls_extinction_method 'SHELXL-2014/7 (Sheldrick 2014'
_refine_ls_goodness_of_fit_ref 2.015
_refine_ls_hydrogen_treatment constr
_refine_ls_matrix_type full
_refine_ls_number_parameters 956
_refine_ls_number_reflns 6877
_refine_ls_number_restraints 1246
_refine_ls_restrained_S_all 1.861
_refine_ls_R_factor_all 0.2247
_refine_ls_R_factor_gt 0.1646
_refine_ls_shift/su_max 0.000
_refine_ls_shift/su_mean 0.000
_refine_ls_structure_factor_coef Fsqd
_refine_ls_weighting_details 'w=1/[\s^2^(Fo^2^)+(0.2000P)^2^] where P=(Fo^2^+2Fc^2^)/3'
_refine_ls_weighting_scheme calc
_refine_ls_wR_factor_gt 0.4440
_refine_ls_wR_factor_ref 0.4827
_reflns_Friedel_coverage 0.000
_reflns_number_gt 4435
_reflns_number_total 6877
_reflns_threshold_expression 'I > 2\s(I)'
_cod_data_source_file ja6b11875_si_002.cif
_cod_data_source_block ag23pt2
_cod_original_cell_volume 11435(1)
_cod_database_code 4125839
_shelx_space_group_comment
;
The symmetry employed for this shelxl refinement is uniquely defined
by the following loop, which should always be used as a source of
symmetry information in preference to the above space-group names.
They are only intended as comments.
;
_shelx_estimated_absorpt_t_max 0.068
_shelx_estimated_absorpt_t_min 0.037
_olex2_refinement_description
;
1. Fixed Uiso
 At 1.2 times of:
  All C(H) groups
2. Restrained distances
 C513-C513_$1
 -3.48 with sigma of 0.02
 P2-C212 \\sim P2-C216
 with sigma of 0.01
 P2-C222 \\sim P2-C226
 with sigma of 0.01
 P2-C232 \\sim P2-C236
 with sigma of 0.01
 P3-C312 \\sim P3-C316
 with sigma of 0.01
 P3-C322 \\sim P3-C326
 with sigma of 0.01
 P3-C332 \\sim P3-C336
 with sigma of 0.01
 P3-C342 \\sim P3-C346
 with sigma of 0.01
 P3-C352 \\sim P3-C356
 with sigma of 0.01
 P3-C362 \\sim P3-C366
 with sigma of 0.01
 P4-C412 \\sim P4-C416
 with sigma of 0.01
 P4-C422 \\sim P4-C426
 with sigma of 0.01
 P4-C432 \\sim P4-C436
 with sigma of 0.01
 P5-C512 \\sim P5-C516
 with sigma of 0.01
 P5-C522 \\sim P5-C526
 with sigma of 0.01
 P5-C532 \\sim P5-C536
 with sigma of 0.01
 P6-C612 \\sim P6-C616
 with sigma of 0.01
 P6-C622 \\sim P6-C626
 with sigma of 0.01
 P6-C632 \\sim P6-C636
 with sigma of 0.01
 P6-C642 \\sim P6-C646
 with sigma of 0.01
 P6-C652 \\sim P6-C656
 with sigma of 0.01
 P6-C662 \\sim P6-C666
 with sigma of 0.01
 P2-C211 \\sim P2-C221 \\sim P2-C231 \\sim P3-C311 \\sim P3-C321 \\sim P3-C331
\\sim P3-C341 \\sim P3-C351
 \\sim P3-C361 \\sim P4-C411 \\sim P4-C421 \\sim P4-C431 \\sim P5-C511 \\sim
P5-C521 \\sim P5-C531 \\sim P6-
 C611 \\sim P6-C621 \\sim P6-C631 \\sim P6-C641 \\sim P6-C651 \\sim P6-C661
 with sigma of 0.01
3. Restrained planarity
 P2, C211, C212, C213, C214, C215, C216
 with sigma of 0.02
 P2, C221, C222, C223, C224, C225, C226
 with sigma of 0.02
 P2, C231, C232, C233, C234, C235, C236
 with sigma of 0.02
 P3, C311, C312, C313, C314, C315, C316
 with sigma of 0.02
 P3, C321, C322, C323, C324, C325, C326
 with sigma of 0.02
 P3, C331, C332, C333, C334, C335, C336
 with sigma of 0.02
 P3, C341, C342, C343, C344, C345, C346
 with sigma of 0.02
 P3, C351, C352, C353, C354, C355, C356
 with sigma of 0.02
 P3, C361, C362, C363, C364, C365, C366
 with sigma of 0.02
 P4, C411, C412, C413, C414, C415, C416
 with sigma of 0.02
 P4, C421, C422, C423, C424, C425, C426
 with sigma of 0.02
 P4, C431, C432, C433, C434, C435, C436
 with sigma of 0.02
 P5, C511, C512, C513, C514, C515, C516
 with sigma of 0.02
 P5, C521, C522, C523, C524, C525, C526
 with sigma of 0.02
 P5, C531, C532, C533, C534, C535, C536
 with sigma of 0.02
 P6, C611, C612, C613, C614, C615, C616
 with sigma of 0.02
 P6, C621, C622, C623, C624, C625, C626
 with sigma of 0.02
 P6, C631, C632, C633, C634, C635, C636
 with sigma of 0.02
 P6, C641, C642, C643, C644, C645, C646
 with sigma of 0.02
 P6, C651, C652, C653, C654, C655, C656
 with sigma of 0.02
 P6, C661, C662, C663, C664, C665, C666
 with sigma of 0.02
4. Uiso/Uaniso restraints and constraints
C211 \\sim C212 \\sim C213 \\sim C214 \\sim C215 \\sim C216: within 2A with
sigma of 0.04 and sigma for terminal atoms of 0.08
C221 \\sim C222 \\sim C223 \\sim C224 \\sim C225 \\sim C226: within 2A with
sigma of 0.04 and sigma for terminal atoms of 0.08
C231 \\sim C232 \\sim C233 \\sim C234 \\sim C235 \\sim C236: within 2A with
sigma of 0.06 and sigma for terminal atoms of 0.12
C311 \\sim C312 \\sim C313 \\sim C314 \\sim C315 \\sim C316: within 2A with
sigma of 0.05 and sigma for terminal atoms of 0.1
C321 \\sim C322 \\sim C323 \\sim C324 \\sim C325 \\sim C326: within 2A with
sigma of 0.05 and sigma for terminal atoms of 0.1
C331 \\sim C332 \\sim C333 \\sim C334 \\sim C335 \\sim C336: within 2A with
sigma of 0.05 and sigma for terminal atoms of 0.1
C341 \\sim C342 \\sim C343 \\sim C344 \\sim C345 \\sim C346: within 2A with
sigma of 0.06 and sigma for terminal atoms of 0.12
C351 \\sim C352 \\sim C353 \\sim C354 \\sim C355 \\sim C356: within 2A with
sigma of 0.05 and sigma for terminal atoms of 0.1
C361 \\sim C362 \\sim C363 \\sim C364 \\sim C365 \\sim C366: within 2A with
sigma of 0.05 and sigma for terminal atoms of 0.1
C411 \\sim C412 \\sim C413 \\sim C414 \\sim C415 \\sim C416: within 2A with
sigma of 0.07 and sigma for terminal atoms of 0.14
C421 \\sim C422 \\sim C423 \\sim C424 \\sim C425 \\sim C426: within 2A with
sigma of 0.04 and sigma for terminal atoms of 0.08
C431 \\sim C432 \\sim C433 \\sim C434 \\sim C435 \\sim C436: within 2A with
sigma of 0.05 and sigma for terminal atoms of 0.1
C511 \\sim C512 \\sim C513 \\sim C514 \\sim C515 \\sim C516: within 2A with
sigma of 0.04 and sigma for terminal atoms of 0.08
C521 \\sim C522 \\sim C523 \\sim C524 \\sim C525 \\sim C526: within 2A with
sigma of 0.07 and sigma for terminal atoms of 0.14
C531 \\sim C532 \\sim C533 \\sim C534 \\sim C535 \\sim C536: within 2A with
sigma of 0.05 and sigma for terminal atoms of 0.1
C611 \\sim C612 \\sim C613 \\sim C614 \\sim C615 \\sim C616: within 2A with
sigma of 0.06 and sigma for terminal atoms of 0.12
C621 \\sim C622 \\sim C623 \\sim C624 \\sim C625 \\sim C626: within 2A with
sigma of 0.06 and sigma for terminal atoms of 0.12
C631 \\sim C632 \\sim C633 \\sim C634 \\sim C635 \\sim C636: within 2A with
sigma of 0.05 and sigma for terminal atoms of 0.1
C641 \\sim C642 \\sim C643 \\sim C644 \\sim C645 \\sim C646: within 2A with
sigma of 0.06 and sigma for terminal atoms of 0.12
C651 \\sim C652 \\sim C653 \\sim C654 \\sim C655 \\sim C656: within 2A with
sigma of 0.06 and sigma for terminal atoms of 0.12
C661 \\sim C662 \\sim C663 \\sim C664 \\sim C665 \\sim C666: within 2A with
sigma of 0.07 and sigma for terminal atoms of 0.14
Uanis(C211) \\sim Ueq: with sigma of 0.05 and sigma for terminal atoms of 0.1
Uanis(C221) \\sim Ueq: with sigma of 0.04 and sigma for terminal atoms of 0.08
Uanis(C231) \\sim Ueq: with sigma of 0.07 and sigma for terminal atoms of 0.14
Uanis(C312) \\sim Ueq: with sigma of 0.06 and sigma for terminal atoms of 0.12
Uanis(C315) \\sim Ueq: with sigma of 0.07 and sigma for terminal atoms of 0.14
Uanis(C321) \\sim Ueq: with sigma of 0.03 and sigma for terminal atoms of 0.06
Uanis(C322) \\sim Ueq: with sigma of 0.03 and sigma for terminal atoms of 0.06
Uanis(C331) \\sim Ueq, Uanis(C336) \\sim Ueq: with sigma of 0.07 and sigma for
terminal atoms of 0.14
Uanis(C341) \\sim Ueq: with sigma of 0.07 and sigma for terminal atoms of 0.14
Uanis(C344) \\sim Ueq: with sigma of 0.05 and sigma for terminal atoms of 0.1
Uanis(C345) \\sim Ueq: with sigma of 0.07 and sigma for terminal atoms of 0.14
Uanis(C411) \\sim Ueq: with sigma of 0.04 and sigma for terminal atoms of 0.08
Uanis(C421) \\sim Ueq, Uanis(C424) \\sim Ueq: with sigma of 0.05 and sigma for
terminal atoms of 0.1
Uanis(C431) \\sim Ueq: with sigma of 0.07 and sigma for terminal atoms of 0.14
Uanis(C511) \\sim Ueq, Uanis(C514) \\sim Ueq: with sigma of 0.07 and sigma for
terminal atoms of 0.14
Uanis(C521) \\sim Ueq: with sigma of 0.05 and sigma for terminal atoms of 0.1
Uanis(C531) \\sim Ueq: with sigma of 0.06 and sigma for terminal atoms of 0.12
Uanis(C536) \\sim Ueq: with sigma of 0.06 and sigma for terminal atoms of 0.12
Uanis(C611) \\sim Ueq: with sigma of 0.05 and sigma for terminal atoms of 0.1
Uanis(C613) \\sim Ueq, Uanis(C614) \\sim Ueq: with sigma of 0.04 and sigma for
terminal atoms of 0.08
Uanis(C621) \\sim Ueq: with sigma of 0.12 and sigma for terminal atoms of 0.24
Uanis(C623) \\sim Ueq: with sigma of 0.05 and sigma for terminal atoms of 0.1
Uanis(C631) \\sim Ueq: with sigma of 0.07 and sigma for terminal atoms of 0.1
Uanis(C636) \\sim Ueq: with sigma of 0.07 and sigma for terminal atoms of 0.1
Uanis(C662) \\sim Ueq: with sigma of 0.04 and sigma for terminal atoms of 0.08
Uanis(C621) = Uanis(C651)
Uanis(C311) = Uanis(C341)
Uanis(C314) = Uanis(C344)
Uanis(C326) = Uanis(C356) = Uanis(C322) = Uanis(C352)
Uanis(C325) = Uanis(C355) = Uanis(C323) = Uanis(C353)
Uanis(C321) = Uanis(C351)
Uanis(C324) = Uanis(C354)
Uanis(C331) = Uanis(C361)
Uanis(C616) = Uanis(C646) = Uanis(C612) = Uanis(C642)
Uanis(C641) = Uanis(C611)
Uanis(C643) = Uanis(C613) = Uanis(C615) = Uanis(C645)
Uanis(C644) = Uanis(C614)
Uanis(C631) = Uanis(C661)
5. Others
 Fixed Sof: C311(0.5) C312(0.5) H312(0.5) C313(0.5) H313(0.5) C314(0.5)
 H314(0.5) C315(0.5) H315(0.5) C316(0.5) H316(0.5) C321(0.5) C322(0.5)
 H322(0.5) C323(0.5) H323(0.5) C324(0.5) H324(0.5) C325(0.5) H325(0.5)
 C326(0.5) H326(0.5) C331(0.5) C332(0.5) H332(0.5) C333(0.5) H333(0.5)
 C334(0.5) H334(0.5) C335(0.5) H335(0.5) C336(0.5) H336(0.5) C611(0.5)
 C612(0.5) H612(0.5) C613(0.5) H613(0.5) C614(0.5) H614(0.5) C615(0.5)
 H615(0.5) C616(0.5) H616(0.5) C621(0.5) C622(0.5) H622(0.5) C623(0.5)
 H623(0.5) C624(0.5) H624(0.5) C625(0.5) H625(0.5) C626(0.5) H626(0.5)
 C631(0.5) C632(0.5) H632(0.5) C633(0.5) H633(0.5) C634(0.5) H634(0.5)
 C635(0.5) H635(0.5) C636(0.5) H636(0.5) C341(0.5) C342(0.5) H342(0.5)
 C343(0.5) H343(0.5) C344(0.5) H344(0.5) C345(0.5) H345(0.5) C346(0.5)
 H346(0.5) C351(0.5) C352(0.5) H352(0.5) C353(0.5) H353(0.5) C354(0.5)
 H354(0.5) C355(0.5) H355(0.5) C356(0.5) H356(0.5) C361(0.5) C362(0.5)
 H362(0.5) C363(0.5) H363(0.5) C364(0.5) H364(0.5) C365(0.5) H365(0.5)
 C366(0.5) H366(0.5) C641(0.5) C642(0.5) H642(0.5) C643(0.5) H643(0.5)
 C644(0.5) H644(0.5) C645(0.5) H645(0.5) C646(0.5) H646(0.5) C651(0.5)
 C652(0.5) H652(0.5) C653(0.5) H653(0.5) C654(0.5) H654(0.5) C655(0.5)
 H655(0.5) C656(0.5) H656(0.5) C661(0.5) C662(0.5) H662(0.5) C663(0.5)
 H663(0.5) C664(0.5) H664(0.5) C665(0.5) H665(0.5) C666(0.5) H666(0.5)
6.a Aromatic/amide H refined with riding coordinates:
 C222(H222), C223(H223), C224(H224), C225(H225), C226(H226), C232(H232),
 C233(H233), C234(H234), C235(H235), C236(H236), C412(H412), C413(H413),
 C414(H414), C415(H415), C416(H416), C422(H422), C423(H423), C424(H424),
 C425(H425), C426(H426), C432(H432), C433(H433), C434(H434), C435(H435),
 C436(H436), C512(H512), C513(H513), C514(H514), C515(H515), C516(H516),
 C522(H522), C523(H523), C524(H524), C525(H525), C526(H526), C532(H532),
 C533(H533), C534(H534), C535(H535), C536(H536), C212(H212), C213(H213),
 C214(H214), C215(H215), C216(H216), C312(H312), C313(H313), C314(H314),
 C315(H315), C316(H316), C322(H322), C323(H323), C324(H324), C325(H325),
 C326(H326), C332(H332), C333(H333), C334(H334), C335(H335), C336(H336),
 C612(H612), C613(H613), C614(H614), C615(H615), C616(H616), C622(H622),
 C623(H623), C624(H624), C625(H625), C626(H626), C632(H632), C633(H633),
 C634(H634), C635(H635), C636(H636), C342(H342), C343(H343), C344(H344),
 C345(H345), C346(H346), C352(H352), C353(H353), C354(H354), C355(H355),
 C356(H356), C362(H362), C363(H363), C364(H364), C365(H365), C366(H366),
 C642(H642), C643(H643), C644(H644), C645(H645), C646(H646), C652(H652),
 C653(H653), C654(H654), C655(H655), C656(H656), C662(H662), C663(H663),
 C664(H664), C665(H665), C666(H666)
6.b Fitted hexagon refined as free rotating group:
 C221(C222,C223,C224,C225,C226), C231(C232,C233,C234,C235,C236), C411(C412,
 C413,C414,C415,C416), C421(C422,C423,C424,C425,C426), C431(C432,C433,C434,C435,
 C436), C511(C512,C513,C514,C515,C516), C521(C522,C523,C524,C525,C526),
 C531(C532,C533,C534,C535,C536), C211(C212,C213,C214,C215,C216), C311(C312,C313,
 C314,C315,C316), C321(C322,C323,C324,C325,C326), C331(C332,C333,C334,C335,
 C336), C611(C612,C613,C614,C615,C616), C621(C622,C623,C624,C625,C626),
 C631(C632,C633,C634,C635,C636), C341(C342,C343,C344,C345,C346), C351(C352,C353,
 C354,C355,C356), C361(C362,C363,C364,C365,C366), C641(C642,C643,C644,C645,
 C646), C651(C652,C653,C654,C655,C656), C661(C662,C663,C664,C665,C666)
;
_shelx_shelxl_version_number 2014/7
_olex2_submission_special_instructions 'No special instructions were received'

loop_
_space_group_symop_operation_xyz
'x, y, z'
'-x, y+1/2, -z'
'-x, -y, -z'
'x, -y-1/2, z'

loop_
_atom_site_label
_atom_site_type_symbol
_atom_site_fract_x
_atom_site_fract_y
_atom_site_fract_z
_atom_site_U_iso_or_equiv
_atom_site_adp_type
_atom_site_occupancy
_atom_site_site_symmetry_order
_atom_site_calc_flag
_atom_site_refinement_flags_posn
_atom_site_refinement_flags_adp
_atom_site_refinement_flags_occupancy
_atom_site_disorder_assembly
_atom_site_disorder_group
Pt1 Pt 0.14578(14) 0.36686(14) 0.26894(7) 0.0915(14) Uani 1 1 d . . . . .
Ag1 Ag 0.1394(3) 0.4841(3) 0.27007(15) 0.115(2) Uani 1 1 d . . . . .
Ag2 Ag 0.0904(3) 0.4144(2) 0.18572(14) 0.103(2) Uani 1 1 d . . . . .
Ag3 Ag 0.2624(3) 0.4210(2) 0.23511(13) 0.0927(19) Uani 1 1 d . . . . .
Ag4 Ag 0.2701(3) 0.4161(2) 0.33205(13) 0.0917(19) Uani 1 1 d . . . . .
Ag5 Ag 0.1026(3) 0.4139(2) 0.34236(14) 0.109(2) Uani 1 1 d . . . . .
Ag6 Ag -0.0095(3) 0.4145(2) 0.25215(14) 0.109(2) Uani 1 1 d . . . . .
Ag7 Ag 0.0190(3) 0.3112(2) 0.20805(13) 0.0870(19) Uani 1 1 d . . . . .
Ag8 Ag 0.1887(3) 0.3135(2) 0.19563(13) 0.0808(18) Uani 1 1 d . . . . .
Ag9 Ag 0.2999(3) 0.31391(19) 0.28400(12) 0.0790(18) Uani 1 1 d . . . . .
Ag10 Ag 0.2016(2) 0.3120(2) 0.35158(13) 0.0860(19) Uani 1 1 d . . . . .
Ag11 Ag 0.0287(3) 0.3114(2) 0.30461(13) 0.091(2) Uani 1 1 d . . . . .
Ag12 Ag 0.1482(3) 0.2500 0.26870(15) 0.066(2) Uani 1 2 d S T P . .
Cl1 Cl 0.1301(11) 0.5886(11) 0.2719(7) 0.178(10) Uani 1 1 d . . . . .
Cl7 Cl -0.0932(13) 0.2500 0.1645(7) 0.131(10) Uani 1 2 d S T P . .
Cl8 Cl 0.2310(17) 0.2500 0.1379(7) 0.166(13) Uani 1 2 d S T P . .
Cl9 Cl 0.4211(12) 0.2500 0.2917(6) 0.105(8) Uani 1 2 d S T P . .
Cl10 Cl 0.2536(12) 0.2500 0.4172(6) 0.131(11) Uani 1 2 d S T P . .
Cl11 Cl -0.0592(11) 0.2500 0.3415(6) 0.103(8) Uani 1 2 d S T P . .
P2 P 0.0484(9) 0.4502(8) 0.1112(5) 0.118(7) Uani 1 1 d D . . . .
P3 P 0.3599(9) 0.4737(8) 0.2055(5) 0.112(7) Uani 1 1 d D . . . .
P4 P 0.3749(9) 0.4534(8) 0.3947(5) 0.110(7) Uani 1 1 d D . . . .
P5 P 0.0627(10) 0.4504(8) 0.4076(5) 0.123(7) Uani 1 1 d D . . . .
P6 P -0.1506(11) 0.4544(9) 0.2364(6) 0.140(8) Uani 1 1 d D . . . .
C221 C 0.1352(11) 0.4515(10) 0.0805(5) 0.121(18) Uani 1 1 d D U . . .
C222 C 0.1782(17) 0.4020(13) 0.0762(11) 0.149(19) Uani 1 1 d DG U . . .
H222 H 0.1638 0.3676 0.0887 0.179 Uiso 1 1 calc R . . . .
C223 C 0.2421(19) 0.4029(19) 0.0536(13) 0.15(2) Uani 1 1 d G U . . .
H223 H 0.2715 0.3691 0.0506 0.181 Uiso 1 1 calc R . . . .
C224 C 0.2632(15) 0.453(2) 0.0353(9) 0.16(2) Uani 1 1 d G U . . .
H224 H 0.3069 0.4539 0.0198 0.188 Uiso 1 1 calc R . . . .
C225 C 0.2202(19) 0.5027(19) 0.0396(11) 0.131(18) Uani 1 1 d G U . . .
H225 H 0.2345 0.5372 0.0271 0.157 Uiso 1 1 calc R . . . .
C226 C 0.1562(17) 0.5018(13) 0.0622(10) 0.130(18) Uani 1 1 d DG U . . .
H226 H 0.1268 0.5356 0.0651 0.156 Uiso 1 1 calc R . . . .
C231 C 0.0024(14) 0.5236(10) 0.1068(9) 0.21(3) Uani 1 1 d D U . . .
C232 C 0.026(3) 0.5612(13) 0.1431(13) 0.21(3) Uani 1 1 d DG U . . .
H232 H 0.0655 0.5500 0.1701 0.255 Uiso 1 1 calc R . . . .
C233 C -0.008(4) 0.6153(13) 0.1399(18) 0.26(3) Uani 1 1 d G U . . .
H233 H 0.0084 0.6410 0.1647 0.315 Uiso 1 1 calc R . . . .
C234 C -0.066(3) 0.6317(13) 0.100(2) 0.27(3) Uani 1 1 d G U . . .
H234 H -0.0887 0.6687 0.0982 0.328 Uiso 1 1 calc R . . . .
C235 C -0.089(3) 0.5941(17) 0.0642(18) 0.28(3) Uani 1 1 d G U . . .
H235 H -0.1287 0.6053 0.0372 0.334 Uiso 1 1 calc R . . . .
C236 C -0.055(3) 0.5400(15) 0.0674(13) 0.24(3) Uani 1 1 d DG U . . .
H236 H -0.0716 0.5143 0.0426 0.284 Uiso 1 1 calc R . . . .
C411 C 0.4751(11) 0.4122(8) 0.4036(7) 0.12(2) Uani 1 1 d D U . . .
C412 C 0.4867(18) 0.3740(14) 0.3706(11) 0.15(2) Uani 1 1 d DG U . . .
H412 H 0.4442 0.3686 0.3435 0.181 Uiso 1 1 calc R . . . .
C413 C 0.561(2) 0.3436(16) 0.3773(15) 0.22(3) Uani 1 1 d G U . . .
H413 H 0.5685 0.3175 0.3547 0.261 Uiso 1 1 calc R . . . .
C414 C 0.6227(16) 0.3515(15) 0.4169(16) 0.17(3) Uani 1 1 d G U . . .
H414 H 0.6732 0.3308 0.4215 0.206 Uiso 1 1 calc R . . . .
C415 C 0.6111(15) 0.3898(18) 0.4500(14) 0.17(3) Uani 1 1 d G U . . .
H415 H 0.6536 0.3952 0.4771 0.208 Uiso 1 1 calc R . . . .
C416 C 0.5373(14) 0.4201(15) 0.4433(10) 0.15(2) Uani 1 1 d DG U . . .
H416 H 0.5293 0.4463 0.4659 0.181 Uiso 1 1 calc R . . . .
C421 C 0.3538(9) 0.4383(9) 0.4523(6) 0.139(19) Uani 1 1 d D U . . .
C422 C 0.358(2) 0.3831(11) 0.4688(9) 0.152(19) Uani 1 1 d DG U . . .
H422 H 0.3722 0.3530 0.4510 0.182 Uiso 1 1 calc R . . . .
C423 C 0.343(3) 0.3719(16) 0.5113(10) 0.163(19) Uani 1 1 d G U . . .
H423 H 0.3460 0.3342 0.5226 0.196 Uiso 1 1 calc R . . . .
C424 C 0.323(2) 0.416(2) 0.5374(7) 0.124(18) Uani 1 1 d G U . . .
H424 H 0.3120 0.4082 0.5664 0.148 Uiso 1 1 calc R . . . .
C425 C 0.318(2) 0.4711(18) 0.5209(8) 0.113(17) Uani 1 1 d G U . . .
H425 H 0.3043 0.5011 0.5387 0.136 Uiso 1 1 calc R . . . .
C426 C 0.3336(19) 0.4823(13) 0.4784(8) 0.120(17) Uani 1 1 d DG U . . .
H426 H 0.3305 0.5200 0.4671 0.144 Uiso 1 1 calc R . . . .
C431 C 0.3894(12) 0.5324(9) 0.3919(6) 0.129(19) Uani 1 1 d D U . . .
C432 C 0.335(2) 0.5642(11) 0.3590(11) 0.14(2) Uani 1 1 d DG U . . .
H432 H 0.2904 0.5462 0.3380 0.169 Uiso 1 1 calc R . . . .
C433 C 0.346(3) 0.6225(11) 0.3569(15) 0.20(2) Uani 1 1 d G U . . .
H433 H 0.3084 0.6442 0.3345 0.236 Uiso 1 1 calc R . . . .
C434 C 0.411(3) 0.6488(10) 0.3877(15) 0.23(3) Uani 1 1 d G U . . .
H434 H 0.4181 0.6886 0.3863 0.270 Uiso 1 1 calc R . . . .
C435 C 0.465(3) 0.6170(11) 0.4206(15) 0.22(3) Uani 1 1 d G U . . .
H435 H 0.5098 0.6350 0.4416 0.258 Uiso 1 1 calc R . . . .
C436 C 0.455(2) 0.5587(11) 0.4226(12) 0.16(2) Uani 1 1 d DG U . . .
H436 H 0.4918 0.5370 0.4451 0.195 Uiso 1 1 calc R . . . .
C511 C 0.0846(14) 0.4012(7) 0.4583(7) 0.19(2) Uani 1 1 d D U . . .
C512 C 0.146(2) 0.3597(6) 0.4622(10) 0.19(2) Uani 1 1 d DG U . . .
H512 H 0.1760 0.3563 0.4393 0.231 Uiso 1 1 calc R . . . .
C513 C 0.162(3) 0.3234(4) 0.4996(11) 0.22(2) Uani 1 1 d DG U . . .
H513 H 0.2034 0.2951 0.5023 0.262 Uiso 1 1 calc R . . . .
C514 C 0.117(3) 0.3284(12) 0.5331(10) 0.19(2) Uani 1 1 d G U . . .
H514 H 0.1282 0.3035 0.5586 0.224 Uiso 1 1 calc R . . . .
C515 C 0.056(3) 0.370(2) 0.5291(10) 0.20(2) Uani 1 1 d G U . . .
H515 H 0.0257 0.3733 0.5520 0.242 Uiso 1 1 calc R . . . .
C516 C 0.040(2) 0.4062(17) 0.4918(9) 0.21(2) Uani 1 1 d DG U . . .
H516 H -0.0017 0.4345 0.4891 0.250 Uiso 1 1 calc R . . . .
C521 C -0.0538(12) 0.4545(12) 0.3982(6) 0.13(2) Uani 1 1 d D U . . .
C522 C -0.1014(17) 0.4055(16) 0.3899(16) 0.21(3) Uani 1 1 d DG U . . .
H522 H -0.0753 0.3699 0.3891 0.255 Uiso 1 1 calc R . . . .
C523 C -0.1873(16) 0.409(2) 0.3830(18) 0.25(3) Uani 1 1 d G U . . .
H523 H -0.2199 0.3751 0.3773 0.301 Uiso 1 1 calc R . . . .
C524 C -0.2257(12) 0.461(3) 0.3842(13) 0.21(3) Uani 1 1 d G U . . .
H524 H -0.2844 0.4628 0.3795 0.256 Uiso 1 1 calc R . . . .
C525 C -0.1780(18) 0.510(2) 0.3925(15) 0.17(3) Uani 1 1 d G U . . .
H525 H -0.2042 0.5454 0.3933 0.202 Uiso 1 1 calc R . . . .
C526 C -0.0921(17) 0.5067(15) 0.3994(13) 0.14(2) Uani 1 1 d DG U . . .
H526 H -0.0596 0.5402 0.4051 0.174 Uiso 1 1 calc R . . . .
C531 C 0.1103(11) 0.5216(10) 0.4266(8) 0.18(2) Uani 1 1 d D U . . .
C532 C 0.132(2) 0.5577(12) 0.3950(11) 0.20(2) Uani 1 1 d DG U . . .
H532 H 0.1236 0.5465 0.3639 0.241 Uiso 1 1 calc R . . . .
C533 C 0.167(3) 0.6102(12) 0.4090(16) 0.21(2) Uani 1 1 d G U . . .
H533 H 0.1826 0.6348 0.3874 0.252 Uiso 1 1 calc R . . . .
C534 C 0.180(2) 0.6265(12) 0.4545(17) 0.20(2) Uani 1 1 d G U . . .
H534 H 0.2043 0.6623 0.4641 0.240 Uiso 1 1 calc R . . . .
C535 C 0.158(3) 0.5904(15) 0.4861(14) 0.20(2) Uani 1 1 d G U . . .
H535 H 0.1670 0.6015 0.5172 0.238 Uiso 1 1 calc R . . . .
C536 C 0.123(2) 0.5379(14) 0.4721(9) 0.18(2) Uani 1 1 d DG U . . .
H536 H 0.1080 0.5132 0.4937 0.222 Uiso 1 1 calc R . . . .
C211 C -0.0266(13) 0.4011(9) 0.0725(7) 0.16(2) Uani 1 1 d D U . A 1
C212 C -0.084(2) 0.3706(16) 0.0897(11) 0.19(2) Uani 1 1 d DG U . A 1
H212 H -0.0857 0.3745 0.1209 0.230 Uiso 1 1 calc R . . A 1
C213 C -0.140(2) 0.3344(18) 0.0612(15) 0.22(2) Uani 1 1 d G U . A 1
H213 H -0.1789 0.3135 0.0729 0.265 Uiso 1 1 calc R . . A 1
C214 C -0.137(2) 0.3287(15) 0.0155(14) 0.22(2) Uani 1 1 d G U . A 1
H214 H -0.1752 0.3039 -0.0040 0.260 Uiso 1 1 calc R . . A 1
C215 C -0.080(3) 0.3592(19) -0.0017(10) 0.22(2) Uani 1 1 d G U . A 1
H215 H -0.0783 0.3553 -0.0329 0.263 Uiso 1 1 calc R . . A 1
C216 C -0.024(2) 0.3954(16) 0.0268(7) 0.19(2) Uani 1 1 d DG U . A 1
H216 H 0.0149 0.4163 0.0151 0.230 Uiso 1 1 calc R . . A 1
C311 C 0.3998(17) 0.4230(14) 0.1674(9) 0.13(2) Uani 0.5 1 d D U . B 1
C312 C 0.390(4) 0.3650(13) 0.172(2) 0.13(3) Uani 0.5 1 d DG U . B 1
H312 H 0.3636 0.3509 0.1944 0.159 Uiso 0.5 1 calc R . . B 1
C313 C 0.420(5) 0.328(2) 0.144(3) 0.13(3) Uani 0.5 1 d G U . B 1
H313 H 0.4131 0.2880 0.1471 0.159 Uiso 0.5 1 calc R . . B 1
C314 C 0.459(4) 0.348(3) 0.111(2) 0.13(2) Uani 0.5 1 d G U . B 1
H314 H 0.4788 0.3226 0.0919 0.152 Uiso 0.5 1 calc R . . B 1
C315 C 0.468(4) 0.406(3) 0.1065(18) 0.13(3) Uani 0.5 1 d G U . B 1
H315 H 0.4950 0.4202 0.0841 0.160 Uiso 0.5 1 calc R . . B 1
C316 C 0.439(3) 0.444(2) 0.1346(15) 0.14(3) Uani 0.5 1 d DG U . B 1
H316 H 0.4454 0.4832 0.1314 0.169 Uiso 0.5 1 calc R . . B 1
C321 C 0.4429(14) 0.5035(15) 0.2540(9) 0.100(16) Uani 0.5 1 d D U . B 1
C322 C 0.480(3) 0.469(2) 0.2909(11) 0.106(16) Uani 0.5 1 d DG U . B 1
H322 H 0.4632 0.4309 0.2916 0.127 Uiso 0.5 1 calc R . . B 1
C323 C 0.541(3) 0.491(3) 0.3266(14) 0.116(17) Uani 0.5 1 d G U . B 1
H323 H 0.5661 0.4679 0.3518 0.139 Uiso 0.5 1 calc R . . B 1
C324 C 0.565(3) 0.548(4) 0.3255(18) 0.126(18) Uani 0.5 1 d G U . B 1
H324 H 0.6069 0.5626 0.3499 0.152 Uiso 0.5 1 calc R . . B 1
C325 C 0.528(4) 0.582(3) 0.289(2) 0.116(17) Uani 0.5 1 d G U . B 1
H325 H 0.5449 0.6201 0.2879 0.139 Uiso 0.5 1 calc R . . B 1
C326 C 0.467(3) 0.5597(18) 0.2529(18) 0.106(16) Uani 0.5 1 d DG U . B 1
H326 H 0.4419 0.5831 0.2277 0.127 Uiso 0.5 1 calc R . . B 1
C331 C 0.318(2) 0.5449(12) 0.1827(13) 0.18(2) Uani 0.5 1 d D U . B 1
C332 C 0.277(5) 0.5789(19) 0.208(2) 0.19(3) Uani 0.5 1 d DG U . B 1
H332 H 0.2708 0.5663 0.2371 0.230 Uiso 0.5 1 calc R . . B 1
C333 C 0.246(5) 0.631(2) 0.191(3) 0.20(3) Uani 0.5 1 d G U . B 1
H333 H 0.2185 0.6546 0.2088 0.244 Uiso 0.5 1 calc R . . B 1
C334 C 0.256(5) 0.650(2) 0.149(3) 0.20(3) Uani 0.5 1 d G U . B 1
H334 H 0.2344 0.6857 0.1376 0.235 Uiso 0.5 1 calc R . . B 1
C335 C 0.296(7) 0.616(3) 0.124(3) 0.18(3) Uani 0.5 1 d G U . B 1
H335 H 0.3026 0.6285 0.0946 0.210 Uiso 0.5 1 calc R . . B 1
C336 C 0.327(6) 0.563(2) 0.140(2) 0.17(3) Uani 0.5 1 d DG U . B 1
H336 H 0.3549 0.5401 0.1229 0.200 Uiso 0.5 1 calc R . . B 1
C611 C -0.224(2) 0.4009(14) 0.2521(9) 0.111(18) Uani 0.5 1 d D U . C 1
C612 C -0.194(4) 0.3482(15) 0.269(2) 0.132(18) Uani 0.5 1 d DG U . C 1
H612 H -0.1367 0.3392 0.2726 0.158 Uiso 0.5 1 calc R . . C 1
C613 C -0.248(5) 0.309(2) 0.281(2) 0.151(19) Uani 0.5 1 d G U . C 1
H613 H -0.2272 0.2727 0.2921 0.181 Uiso 0.5 1 calc R . . C 1
C614 C -0.331(5) 0.322(3) 0.275(2) 0.15(2) Uani 0.5 1 d G U . C 1
H614 H -0.3678 0.2950 0.2832 0.178 Uiso 0.5 1 calc R . . C 1
C615 C -0.361(3) 0.375(3) 0.258(3) 0.151(19) Uani 0.5 1 d G U . C 1
H615 H -0.4179 0.3838 0.2547 0.181 Uiso 0.5 1 calc R . . C 1
C616 C -0.3071(19) 0.414(3) 0.247(2) 0.132(18) Uani 0.5 1 d DG U . C 1
H616 H -0.3274 0.4502 0.2353 0.158 Uiso 0.5 1 calc R . . C 1
C621 C -0.201(2) 0.4797(19) 0.1770(8) 0.16(3) Uani 0.5 1 d D U . C 1
C622 C -0.256(4) 0.445(3) 0.1471(12) 0.17(4) Uani 0.5 1 d DG U . C 1
H622 H -0.2682 0.4079 0.1566 0.202 Uiso 0.5 1 calc R . . C 1
C623 C -0.294(5) 0.463(4) 0.1032(13) 0.17(4) Uani 0.5 1 d G U . C 1
H623 H -0.3314 0.4393 0.0828 0.199 Uiso 0.5 1 calc R . . C 1
C624 C -0.277(5) 0.517(4) 0.0892(13) 0.16(4) Uani 0.5 1 d G U . C 1
H624 H -0.3022 0.5299 0.0592 0.198 Uiso 0.5 1 calc R . . C 1
C625 C -0.222(6) 0.552(3) 0.1191(19) 0.18(4) Uani 0.5 1 d G U . C 1
H625 H -0.2098 0.5890 0.1095 0.210 Uiso 0.5 1 calc R . . C 1
C626 C -0.184(5) 0.534(2) 0.1630(17) 0.17(3) Uani 0.5 1 d DG U . C 1
H626 H -0.1467 0.5575 0.1834 0.204 Uiso 0.5 1 calc R . . C 1
C631 C -0.153(2) 0.5222(12) 0.2693(9) 0.17(3) Uani 0.5 1 d D U . C 1
C632 C -0.083(3) 0.5562(18) 0.281(2) 0.17(3) Uani 0.5 1 d DG U . C 1
H632 H -0.0334 0.5454 0.2720 0.203 Uiso 0.5 1 calc R . . C 1
C633 C -0.084(5) 0.606(2) 0.305(3) 0.17(3) Uani 0.5 1 d G U . C 1
H633 H -0.0362 0.6294 0.3127 0.203 Uiso 0.5 1 calc R . . C 1
C634 C -0.156(6) 0.6220(19) 0.318(2) 0.15(3) Uani 0.5 1 d G U . C 1
H634 H -0.1574 0.6561 0.3342 0.182 Uiso 0.5 1 calc R . . C 1
C635 C -0.227(5) 0.588(2) 0.306(3) 0.15(3) Uani 0.5 1 d G U . C 1
H635 H -0.2759 0.5988 0.3150 0.184 Uiso 0.5 1 calc R . . C 1
C636 C -0.225(4) 0.538(2) 0.282(2) 0.16(3) Uani 0.5 1 d DG U . C 1
H636 H -0.2731 0.5148 0.2743 0.191 Uiso 0.5 1 calc R . . C 1
C341 C 0.4268(18) 0.4375(14) 0.1715(8) 0.13(2) Uani 0.5 1 d D U . B 2
C342 C 0.412(4) 0.3814(15) 0.1583(18) 0.12(3) Uani 0.5 1 d DG U . B 2
H342 H 0.3677 0.3613 0.1664 0.143 Uiso 0.5 1 calc R . . B 2
C343 C 0.461(5) 0.355(2) 0.133(2) 0.11(3) Uani 0.5 1 d G U . B 2
H343 H 0.4509 0.3163 0.1242 0.136 Uiso 0.5 1 calc R . . B 2
C344 C 0.526(4) 0.384(3) 0.1214(17) 0.13(2) Uani 0.5 1 d G U . B 2
H344 H 0.5594 0.3658 0.1043 0.152 Uiso 0.5 1 calc R . . B 2
C345 C 0.541(3) 0.440(3) 0.135(2) 0.13(3) Uani 0.5 1 d G U . B 2
H345 H 0.5848 0.4603 0.1265 0.161 Uiso 0.5 1 calc R . . B 2
C346 C 0.491(2) 0.467(2) 0.1597(17) 0.12(3) Uani 0.5 1 d DG U . B 2
H346 H 0.5016 0.5053 0.1687 0.139 Uiso 0.5 1 calc R . . B 2
C351 C 0.4442(16) 0.5044(14) 0.2528(8) 0.100(16) Uani 0.5 1 d D U . B 2
C352 C 0.517(2) 0.474(2) 0.2699(16) 0.106(16) Uani 0.5 1 d DG U . B 2
H352 H 0.5240 0.4379 0.2577 0.127 Uiso 0.5 1 calc R . . B 2
C353 C 0.579(3) 0.497(3) 0.3048(19) 0.116(17) Uani 0.5 1 d G U . B 2
H353 H 0.6286 0.4760 0.3165 0.139 Uiso 0.5 1 calc R . . B 2
C354 C 0.568(3) 0.550(3) 0.3227(15) 0.126(18) Uani 0.5 1 d G U . B 2
H354 H 0.6109 0.5652 0.3465 0.152 Uiso 0.5 1 calc R . . B 2
C355 C 0.496(4) 0.580(3) 0.306(2) 0.116(17) Uani 0.5 1 d G U . B 2
H355 H 0.4886 0.6163 0.3178 0.139 Uiso 0.5 1 calc R . . B 2
C356 C 0.434(3) 0.5575(18) 0.2707(17) 0.106(16) Uani 0.5 1 d DG U . B 2
H356 H 0.3840 0.5782 0.2590 0.127 Uiso 0.5 1 calc R . . B 2
C361 C 0.317(3) 0.5364(13) 0.1684(12) 0.18(2) Uani 0.5 1 d D U . B 2
C362 C 0.249(4) 0.566(3) 0.176(3) 0.18(3) Uani 0.5 1 d DG U . B 2
H362 H 0.2245 0.5547 0.1999 0.216 Uiso 0.5 1 calc R . . B 2
C363 C 0.218(6) 0.612(3) 0.149(3) 0.19(3) Uani 0.5 1 d G U . B 2
H363 H 0.1717 0.6324 0.1539 0.229 Uiso 0.5 1 calc R . . B 2
C364 C 0.255(7) 0.629(3) 0.114(3) 0.20(4) Uani 0.5 1 d G U . B 2
H364 H 0.2333 0.6603 0.0950 0.239 Uiso 0.5 1 calc R . . B 2
C365 C 0.323(7) 0.599(3) 0.106(3) 0.21(4) Uani 0.5 1 d G U . B 2
H365 H 0.3477 0.6104 0.0822 0.248 Uiso 0.5 1 calc R . . B 2
C366 C 0.354(6) 0.553(3) 0.133(2) 0.21(3) Uani 0.5 1 d DG U . B 2
H366 H 0.4004 0.5327 0.1282 0.252 Uiso 0.5 1 calc R . . B 2
C641 C -0.2258(19) 0.4010(12) 0.2499(13) 0.111(18) Uani 0.5 1 d D U . C 2
C642 C -0.207(4) 0.372(2) 0.2915(17) 0.132(18) Uani 0.5 1 d DG U . C 2
H642 H -0.1560 0.3799 0.3132 0.158 Uiso 0.5 1 calc R . . C 2
C643 C -0.262(5) 0.333(3) 0.301(2) 0.151(19) Uani 0.5 1 d G U . C 2
H643 H -0.2494 0.3135 0.3298 0.181 Uiso 0.5 1 calc R . . C 2
C644 C -0.337(4) 0.322(2) 0.270(3) 0.15(2) Uani 0.5 1 d G U . C 2
H644 H -0.3747 0.2952 0.2765 0.178 Uiso 0.5 1 calc R . . C 2
C645 C -0.356(3) 0.351(3) 0.228(3) 0.151(19) Uani 0.5 1 d G U . C 2
H645 H -0.4065 0.3432 0.2064 0.181 Uiso 0.5 1 calc R . . C 2
C646 C -0.300(2) 0.390(2) 0.218(2) 0.132(18) Uani 0.5 1 d DG U . C 2
H646 H -0.3131 0.4096 0.1898 0.158 Uiso 0.5 1 calc R . . C 2
C651 C -0.1960(17) 0.4451(19) 0.1732(7) 0.16(3) Uani 0.5 1 d D U . C 2
C652 C -0.220(4) 0.392(2) 0.1555(14) 0.13(3) Uani 0.5 1 d DG U . C 2
H652 H -0.2133 0.3598 0.1754 0.159 Uiso 0.5 1 calc R . . C 2
C653 C -0.253(5) 0.385(4) 0.1089(16) 0.17(4) Uani 0.5 1 d G U . C 2
H653 H -0.2696 0.3482 0.0968 0.202 Uiso 0.5 1 calc R . . C 2
C654 C -0.263(4) 0.431(5) 0.0799(9) 0.14(4) Uani 0.5 1 d G U . C 2
H654 H -0.2857 0.4266 0.0480 0.162 Uiso 0.5 1 calc R . . C 2
C655 C -0.239(5) 0.485(4) 0.0975(10) 0.14(4) Uani 0.5 1 d G U . C 2
H655 H -0.2456 0.5166 0.0777 0.173 Uiso 0.5 1 calc R . . C 2
C656 C -0.206(4) 0.492(3) 0.1441(11) 0.17(4) Uani 0.5 1 d DG U . C 2
H656 H -0.1893 0.5282 0.1562 0.199 Uiso 0.5 1 calc R . . C 2
C661 C -0.158(3) 0.5337(11) 0.2414(12) 0.17(3) Uani 0.5 1 d D U . C 2
C662 C -0.089(4) 0.5674(16) 0.243(3) 0.15(4) Uani 0.5 1 d DG U . C 2
H662 H -0.0374 0.5504 0.2420 0.175 Uiso 0.5 1 calc R . . C 2
C663 C -0.095(7) 0.6258(15) 0.247(3) 0.20(4) Uani 0.5 1 d G U . C 2
H663 H -0.0471 0.6488 0.2481 0.245 Uiso 0.5 1 calc R . . C 2
C664 C -0.170(7) 0.6506(12) 0.249(3) 0.24(5) Uani 0.5 1 d G U . C 2
H664 H -0.1738 0.6905 0.2511 0.293 Uiso 0.5 1 calc R . . C 2
C665 C -0.239(6) 0.617(2) 0.247(4) 0.25(5) Uani 0.5 1 d G U . C 2
H665 H -0.2908 0.6338 0.2481 0.304 Uiso 0.5 1 calc R . . C 2
C666 C -0.234(4) 0.558(2) 0.243(3) 0.22(4) Uani 0.5 1 d DG U . C 2
H666 H -0.2812 0.5355 0.2419 0.266 Uiso 0.5 1 calc R . . C 2

loop_
_atom_site_aniso_label
_atom_site_aniso_U_11
_atom_site_aniso_U_22
_atom_site_aniso_U_33
_atom_site_aniso_U_23
_atom_site_aniso_U_13
_atom_site_aniso_U_12
Pt1 0.058(2) 0.159(3) 0.0560(19) -0.0031(18) 0.0104(14) 0.0081(19)
Ag1 0.075(4) 0.179(6) 0.088(3) -0.009(3) 0.010(3) 0.003(4)
Ag2 0.077(4) 0.151(5) 0.076(3) 0.011(3) 0.010(2) 0.007(3)
Ag3 0.074(3) 0.131(5) 0.068(3) 0.009(3) 0.006(2) -0.003(3)
Ag4 0.063(3) 0.140(5) 0.073(3) -0.012(3) 0.017(2) 0.003(3)
Ag5 0.053(3) 0.187(6) 0.084(3) -0.025(3) 0.012(2) 0.008(3)
Ag6 0.066(3) 0.169(6) 0.085(3) -0.022(3) 0.009(2) 0.019(3)
Ag7 0.057(3) 0.143(5) 0.060(3) -0.003(3) 0.010(2) 0.011(3)
Ag8 0.059(3) 0.131(5) 0.054(3) 0.009(3) 0.017(2) 0.001(3)
Ag9 0.064(3) 0.119(5) 0.053(3) 0.000(3) 0.012(2) -0.005(3)
Ag10 0.050(3) 0.148(5) 0.059(3) -0.011(3) 0.010(2) -0.004(3)
Ag11 0.050(3) 0.167(6) 0.053(3) -0.006(3) 0.008(2) 0.001(3)
Ag12 0.029(3) 0.136(6) 0.032(3) 0.000 0.006(2) 0.000
Cl1 0.079(14) 0.27(3) 0.172(18) 0.015(18) 0.004(12) 0.016(15)
Cl7 0.072(16) 0.22(3) 0.095(16) 0.000 0.003(12) 0.000
Cl8 0.16(2) 0.29(4) 0.078(16) 0.000 0.080(16) 0.000
Cl9 0.076(15) 0.17(3) 0.080(14) 0.000 0.038(11) 0.000
Cl10 0.073(15) 0.28(4) 0.038(11) 0.000 0.001(10) 0.000
Cl11 0.060(14) 0.19(3) 0.070(13) 0.000 0.045(11) 0.000
P2 0.082(13) 0.16(2) 0.095(12) 0.023(13) -0.004(10) 0.031(13)
P3 0.087(13) 0.15(2) 0.108(12) -0.010(13) 0.042(10) 0.038(13)
P4 0.061(11) 0.17(2) 0.097(12) -0.053(13) 0.023(9) 0.011(12)
P5 0.082(13) 0.17(2) 0.113(14) -0.056(14) 0.024(10) -0.019(13)
P6 0.099(15) 0.19(2) 0.135(15) -0.022(16) 0.024(12) 0.031(16)
C221 0.09(3) 0.15(4) 0.11(3) 0.03(3) -0.01(2) 0.04(3)
C222 0.13(4) 0.19(4) 0.12(3) 0.05(3) 0.03(3) 0.01(3)
C223 0.11(4) 0.21(5) 0.14(3) 0.06(4) 0.03(3) 0.00(4)
C224 0.12(4) 0.22(5) 0.13(3) 0.04(4) 0.02(3) 0.02(4)
C225 0.06(3) 0.22(5) 0.12(3) 0.03(4) 0.03(3) 0.03(3)
C226 0.07(3) 0.19(4) 0.13(3) -0.01(3) 0.01(2) 0.06(3)
C231 0.22(5) 0.24(6) 0.16(5) 0.02(4) 0.03(4) 0.07(4)
C232 0.21(6) 0.28(7) 0.15(5) 0.02(5) 0.03(5) 0.13(5)
C233 0.27(6) 0.31(7) 0.20(5) -0.03(6) 0.03(5) 0.12(6)
C234 0.30(6) 0.31(7) 0.18(6) -0.05(5) 0.01(5) 0.13(6)
C235 0.30(6) 0.32(7) 0.18(5) -0.02(5) -0.01(5) 0.12(6)
C236 0.25(6) 0.29(7) 0.14(5) 0.00(5) -0.01(5) 0.11(5)
C411 0.09(3) 0.11(4) 0.15(3) -0.02(3) 0.04(3) -0.04(3)
C412 0.07(4) 0.23(6) 0.14(4) 0.00(4) 0.01(4) -0.03(4)
C413 0.19(6) 0.27(6) 0.16(5) -0.01(5) -0.02(5) -0.02(5)
C414 0.13(5) 0.23(6) 0.12(5) -0.05(5) -0.04(4) 0.03(5)
C415 0.11(4) 0.23(6) 0.16(5) -0.08(5) 0.00(4) -0.04(5)
C416 0.10(4) 0.20(5) 0.14(4) -0.06(4) 0.00(4) -0.01(4)
C421 0.14(3) 0.17(4) 0.11(3) -0.02(3) 0.03(3) -0.02(3)
C422 0.18(3) 0.18(4) 0.10(3) -0.03(3) 0.05(3) -0.02(4)
C423 0.20(4) 0.19(4) 0.11(3) -0.04(3) 0.05(3) 0.00(4)
C424 0.15(3) 0.17(4) 0.07(3) -0.03(3) 0.06(2) -0.01(3)
C425 0.14(3) 0.15(4) 0.06(3) -0.03(3) 0.04(3) 0.00(3)
C426 0.13(3) 0.16(4) 0.08(3) -0.04(3) 0.04(3) 0.00(3)
C431 0.11(4) 0.12(4) 0.13(4) -0.01(3) -0.01(3) 0.02(3)
C432 0.11(4) 0.12(4) 0.15(4) 0.00(4) -0.06(3) -0.02(4)
C433 0.17(5) 0.14(5) 0.21(4) 0.09(4) -0.08(4) 0.00(4)
C434 0.23(5) 0.16(5) 0.22(5) 0.09(4) -0.09(4) -0.02(4)
C435 0.21(5) 0.15(5) 0.22(5) 0.08(4) -0.07(4) -0.02(4)
C436 0.14(4) 0.13(5) 0.17(4) 0.02(4) -0.05(3) 0.06(4)
C511 0.23(4) 0.22(4) 0.13(3) -0.01(4) 0.09(3) 0.03(4)
C512 0.27(5) 0.24(5) 0.10(3) 0.01(4) 0.11(4) 0.04(4)
C513 0.29(5) 0.23(5) 0.15(4) 0.03(4) 0.09(4) 0.03(4)
C514 0.25(5) 0.22(4) 0.12(3) 0.02(3) 0.10(3) 0.01(4)
C515 0.26(5) 0.24(5) 0.13(4) 0.03(4) 0.10(4) 0.00(4)
C516 0.26(5) 0.24(5) 0.15(4) 0.00(4) 0.09(4) 0.02(4)
C521 0.09(4) 0.19(5) 0.12(3) -0.05(4) 0.07(3) -0.05(3)
C522 0.09(4) 0.31(7) 0.27(5) -0.03(6) 0.12(4) -0.04(5)
C523 0.16(5) 0.34(7) 0.28(6) -0.02(6) 0.11(5) 0.01(6)
C524 0.16(6) 0.30(7) 0.20(5) 0.00(6) 0.07(5) 0.04(6)
C525 0.10(5) 0.25(7) 0.17(4) 0.01(5) 0.05(4) 0.02(5)
C526 0.10(4) 0.20(6) 0.14(4) -0.02(4) 0.04(4) -0.01(5)
C531 0.19(4) 0.25(5) 0.13(4) -0.04(4) 0.09(3) -0.01(4)
C532 0.18(4) 0.30(6) 0.15(4) -0.05(4) 0.08(4) -0.01(4)
C533 0.16(4) 0.32(6) 0.16(4) -0.07(5) 0.06(4) -0.02(4)
C534 0.17(4) 0.30(6) 0.12(4) -0.09(4) 0.02(4) -0.05(4)
C535 0.17(4) 0.31(6) 0.13(4) -0.07(4) 0.07(4) -0.04(4)
C536 0.18(4) 0.28(5) 0.13(3) -0.05(4) 0.10(3) -0.03(4)
C211 0.16(3) 0.19(4) 0.11(3) 0.07(3) -0.01(3) -0.11(3)
C212 0.18(4) 0.25(4) 0.10(3) 0.06(4) -0.05(3) -0.15(4)
C213 0.21(4) 0.29(5) 0.11(4) 0.01(4) -0.06(4) -0.15(4)
C214 0.20(4) 0.29(5) 0.11(4) 0.01(4) -0.05(4) -0.13(4)
C215 0.22(5) 0.28(5) 0.13(4) 0.02(4) -0.02(4) -0.11(4)
C216 0.19(4) 0.23(4) 0.12(4) 0.04(4) -0.01(3) -0.11(4)
C311 0.13(3) 0.14(4) 0.12(3) 0.06(3) 0.03(3) 0.02(3)
C312 0.13(4) 0.15(4) 0.13(4) 0.03(4) 0.05(3) -0.01(4)
C313 0.12(5) 0.15(5) 0.13(5) 0.02(4) 0.04(4) -0.01(4)
C314 0.12(4) 0.13(4) 0.12(3) 0.02(3) 0.02(3) 0.02(3)
C315 0.13(4) 0.15(5) 0.13(4) 0.03(4) 0.04(4) -0.01(4)
C316 0.13(5) 0.16(5) 0.14(5) 0.07(4) 0.03(4) 0.02(4)
C321 0.08(2) 0.10(3) 0.12(2) 0.00(2) 0.02(2) -0.02(2)
C322 0.08(2) 0.10(2) 0.13(2) -0.01(2) 0.028(18) -0.01(2)
C323 0.08(3) 0.11(3) 0.15(3) -0.02(3) 0.02(2) -0.01(3)
C324 0.09(3) 0.12(4) 0.16(3) -0.02(3) 0.01(3) -0.01(3)
C325 0.08(3) 0.11(3) 0.15(3) -0.02(3) 0.02(2) -0.01(3)
C326 0.08(2) 0.10(2) 0.13(2) -0.01(2) 0.028(18) -0.01(2)
C331 0.17(4) 0.23(5) 0.14(4) 0.00(4) 0.07(4) 0.06(4)
C332 0.18(5) 0.24(6) 0.16(6) -0.01(5) 0.06(5) 0.06(5)
C333 0.19(6) 0.27(7) 0.17(6) 0.01(6) 0.07(6) 0.04(6)
C334 0.19(6) 0.27(7) 0.15(6) 0.00(6) 0.09(5) 0.04(6)
C335 0.17(6) 0.25(6) 0.13(6) -0.01(5) 0.09(5) 0.07(5)
C336 0.16(5) 0.22(5) 0.14(5) -0.02(4) 0.08(4) 0.08(4)
C611 0.09(3) 0.14(3) 0.12(3) -0.05(3) 0.04(3) 0.01(3)
C612 0.10(3) 0.15(3) 0.14(3) -0.04(3) 0.04(3) 0.00(3)
C613 0.11(3) 0.17(3) 0.17(3) -0.03(3) 0.03(2) 0.01(2)
C614 0.10(3) 0.18(3) 0.18(3) -0.02(3) 0.05(3) 0.01(3)
C615 0.11(3) 0.17(3) 0.17(3) -0.03(3) 0.03(2) 0.01(2)
C616 0.10(3) 0.15(3) 0.14(3) -0.04(3) 0.04(3) 0.00(3)
C621 0.14(4) 0.21(6) 0.14(4) -0.03(5) 0.04(4) 0.01(5)
C622 0.15(6) 0.20(7) 0.15(5) -0.02(5) 0.04(5) -0.03(5)
C623 0.16(5) 0.20(6) 0.15(5) 0.00(4) 0.05(4) -0.01(4)
C624 0.15(6) 0.24(7) 0.12(6) -0.02(6) 0.07(5) -0.03(6)
C625 0.16(6) 0.27(8) 0.12(6) -0.04(6) 0.07(5) -0.01(6)
C626 0.14(6) 0.25(8) 0.13(6) -0.04(6) 0.07(5) -0.01(6)
C631 0.12(4) 0.18(4) 0.20(4) 0.02(4) 0.05(4) 0.08(4)
C632 0.10(5) 0.20(6) 0.21(6) 0.00(5) 0.03(5) 0.09(5)
C633 0.10(5) 0.21(6) 0.18(6) -0.01(5) 0.02(5) 0.07(6)
C634 0.11(6) 0.20(6) 0.16(5) 0.00(5) 0.06(5) 0.08(5)
C635 0.13(5) 0.20(6) 0.15(5) 0.00(5) 0.07(5) 0.05(5)
C636 0.14(5) 0.19(5) 0.17(5) 0.01(4) 0.08(4) 0.05(4)
C341 0.13(3) 0.14(4) 0.12(3) 0.06(3) 0.03(3) 0.02(3)
C342 0.16(5) 0.12(6) 0.08(5) 0.07(5) 0.06(4) 0.03(5)
C343 0.16(5) 0.11(5) 0.09(5) 0.04(5) 0.08(4) 0.03(5)
C344 0.12(4) 0.13(4) 0.12(3) 0.02(3) 0.02(3) 0.02(3)
C345 0.12(5) 0.14(5) 0.13(4) 0.01(4) 0.00(4) 0.05(4)
C346 0.12(5) 0.12(5) 0.11(5) 0.03(5) 0.02(4) 0.02(5)
C351 0.08(2) 0.10(3) 0.12(2) 0.00(2) 0.02(2) -0.02(2)
C352 0.08(2) 0.10(2) 0.13(2) -0.01(2) 0.028(18) -0.01(2)
C353 0.08(3) 0.11(3) 0.15(3) -0.02(3) 0.02(2) -0.01(3)
C354 0.09(3) 0.12(4) 0.16(3) -0.02(3) 0.01(3) -0.01(3)
C355 0.08(3) 0.11(3) 0.15(3) -0.02(3) 0.02(2) -0.01(3)
C356 0.08(2) 0.10(2) 0.13(2) -0.01(2) 0.028(18) -0.01(2)
C361 0.17(4) 0.23(5) 0.14(4) 0.00(4) 0.07(4) 0.06(4)
C362 0.19(6) 0.24(6) 0.12(6) 0.04(5) 0.07(5) 0.05(5)
C363 0.21(6) 0.25(7) 0.13(6) 0.08(6) 0.06(5) 0.02(6)
C364 0.22(7) 0.25(7) 0.13(6) 0.10(6) 0.04(6) 0.02(6)
C365 0.22(7) 0.24(7) 0.15(6) 0.07(6) 0.03(6) 0.03(6)
C366 0.21(6) 0.25(6) 0.16(6) 0.03(5) 0.02(5) 0.05(5)
C641 0.09(3) 0.14(3) 0.12(3) -0.05(3) 0.04(3) 0.01(3)
C642 0.10(3) 0.15(3) 0.14(3) -0.04(3) 0.04(3) 0.00(3)
C643 0.11(3) 0.17(3) 0.17(3) -0.03(3) 0.03(2) 0.01(2)
C644 0.10(3) 0.18(3) 0.18(3) -0.02(3) 0.05(3) 0.01(3)
C645 0.11(3) 0.17(3) 0.17(3) -0.03(3) 0.03(2) 0.01(2)
C646 0.10(3) 0.15(3) 0.14(3) -0.04(3) 0.04(3) 0.00(3)
C651 0.14(4) 0.21(6) 0.14(4) -0.03(5) 0.04(4) 0.01(5)
C652 0.11(6) 0.19(8) 0.09(5) -0.02(6) 0.00(5) 0.00(6)
C653 0.15(6) 0.20(8) 0.13(6) -0.04(6) -0.02(6) 0.02(7)
C654 0.11(6) 0.18(8) 0.12(6) 0.00(6) 0.04(5) -0.01(7)
C655 0.11(6) 0.21(8) 0.13(6) -0.01(7) 0.06(5) -0.01(7)
C656 0.15(6) 0.21(8) 0.14(6) -0.04(6) 0.04(6) -0.01(6)
C661 0.12(4) 0.18(4) 0.20(4) 0.02(4) 0.05(4) 0.08(4)
C662 0.12(4) 0.15(5) 0.17(5) -0.01(4) 0.05(3) 0.06(4)
C663 0.16(7) 0.19(7) 0.25(7) 0.02(6) 0.02(7) 0.02(6)
C664 0.20(8) 0.21(8) 0.31(7) 0.02(7) 0.03(8) 0.04(7)
C665 0.21(8) 0.23(8) 0.31(8) 0.03(8) 0.04(8) 0.03(7)
C666 0.18(7) 0.22(7) 0.26(7) 0.04(7) 0.04(7) 0.04(7)

loop_
_atom_type_symbol
_atom_type_description
_atom_type_scat_dispersion_real
_atom_type_scat_dispersion_imag
_atom_type_scat_source
C C 0.0181 0.0091 'International Tables Vol C Tables 4.2.6.8 and 6.1.1.4'
H H 0.0000 0.0000 'International Tables Vol C Tables 4.2.6.8 and 6.1.1.4'
Ag Ag 0.1306 4.2820 'International Tables Vol C Tables 4.2.6.8 and 6.1.1.4'
Cl Cl 0.3639 0.7018 'International Tables Vol C Tables 4.2.6.8 and 6.1.1.4'
P P 0.2955 0.4335 'International Tables Vol C Tables 4.2.6.8 and 6.1.1.4'
Pt Pt -4.5932 6.9264 'International Tables Vol C Tables 4.2.6.8 and 6.1.1.4'

loop_
_geom_angle_atom_site_label_1
_geom_angle_atom_site_label_2
_geom_angle_atom_site_label_3
_geom_angle
_geom_angle_site_symmetry_1
_geom_angle_site_symmetry_3
Ag1 Pt1 Ag8 118.74(16) . .
Ag1 Pt1 Ag9 118.90(16) . .
Ag2 Pt1 Ag1 65.78(16) . .
Ag2 Pt1 Ag3 64.52(14) . .
Ag2 Pt1 Ag4 120.32(19) . .
Ag2 Pt1 Ag5 119.16(19) . .
Ag2 Pt1 Ag6 64.03(14) . .
Ag2 Pt1 Ag7 63.07(15) . .
Ag2 Pt1 Ag8 63.02(14) . .
Ag2 Pt1 Ag9 115.71(15) . .
Ag2 Pt1 Ag10 176.6(2) . .
Ag2 Pt1 Ag11 116.35(15) . .
Ag2 Pt1 Ag12 114.58(17) . .
Ag3 Pt1 Ag1 64.26(16) . .
Ag3 Pt1 Ag5 117.54(18) . .
Ag3 Pt1 Ag6 117.33(19) . .
Ag3 Pt1 Ag7 118.16(14) . .
Ag3 Pt1 Ag8 64.83(14) . .
Ag3 Pt1 Ag9 64.16(14) . .
Ag3 Pt1 Ag10 116.41(14) . .
Ag3 Pt1 Ag11 179.14(14) . .
Ag3 Pt1 Ag12 117.30(16) . .
Ag4 Pt1 Ag1 65.57(15) . .
Ag4 Pt1 Ag3 64.50(13) . .
Ag4 Pt1 Ag5 63.77(13) . .
Ag4 Pt1 Ag6 118.41(18) . .
Ag4 Pt1 Ag7 176.60(19) . .
Ag4 Pt1 Ag8 117.12(15) . .
Ag4 Pt1 Ag9 64.18(14) . .
Ag4 Pt1 Ag10 62.32(14) . .
Ag4 Pt1 Ag11 114.73(14) . .
Ag4 Pt1 Ag12 115.01(16) . .
Ag5 Pt1 Ag1 64.11(16) . .
Ag5 Pt1 Ag6 64.17(13) . .
Ag5 Pt1 Ag7 115.27(15) . .
Ag5 Pt1 Ag8 177.1(2) . .
Ag5 Pt1 Ag9 117.47(14) . .
Ag5 Pt1 Ag10 63.63(15) . .
Ag5 Pt1 Ag11 62.08(15) . .
Ag5 Pt1 Ag12 114.69(18) . .
Ag6 Pt1 Ag1 63.63(16) . .
Ag6 Pt1 Ag7 62.77(14) . .
Ag6 Pt1 Ag8 116.55(14) . .
Ag6 Pt1 Ag9 177.30(19) . .
Ag6 Pt1 Ag10 117.12(15) . .
Ag6 Pt1 Ag11 63.31(15) . .
Ag6 Pt1 Ag12 115.04(18) . .
Ag7 Pt1 Ag1 117.23(15) . .
Ag7 Pt1 Ag8 63.67(13) . .
Ag7 Pt1 Ag9 114.61(17) . .
Ag8 Pt1 Ag9 61.70(12) . .
Ag10 Pt1 Ag1 117.61(15) . .
Ag10 Pt1 Ag7 114.28(17) . .
Ag10 Pt1 Ag8 114.12(17) . .
Ag10 Pt1 Ag9 62.98(13) . .
Ag10 Pt1 Ag11 62.74(13) . .
Ag10 Pt1 Ag12 62.03(14) . .
Ag11 Pt1 Ag1 115.90(16) . .
Ag11 Pt1 Ag7 62.59(13) . .
Ag11 Pt1 Ag8 115.52(17) . .
Ag11 Pt1 Ag9 115.23(17) . .
Ag11 Pt1 Ag12 62.53(15) . .
Ag12 Pt1 Ag1 178.43(15) . .
Ag12 Pt1 Ag7 62.13(14) . .
Ag12 Pt1 Ag8 62.46(14) . .
Ag12 Pt1 Ag9 62.45(14) . .
Pt1 Ag1 Ag2 55.88(15) . .
Pt1 Ag1 Ag3 56.82(15) . .
Pt1 Ag1 Ag4 56.16(15) . .
Pt1 Ag1 Ag5 57.01(15) . .
Pt1 Ag1 Ag6 57.65(16) . .
Ag3 Ag1 Ag2 58.69(15) . .
Ag3 Ag1 Ag4 58.84(14) . .
Ag4 Ag1 Ag2 104.2(2) . .
Ag5 Ag1 Ag2 105.0(2) . .
Ag5 Ag1 Ag3 105.5(2) . .
Ag5 Ag1 Ag4 58.29(15) . .
Ag6 Ag1 Ag2 58.73(15) . .
Ag6 Ag1 Ag3 106.2(2) . .
Ag6 Ag1 Ag4 105.6(2) . .
Ag6 Ag1 Ag5 59.74(16) . .
Cl1 Ag1 Pt1 178.4(5) . .
Cl1 Ag1 Ag2 124.5(5) . .
Cl1 Ag1 Ag3 124.8(5) . .
Cl1 Ag1 Ag4 124.5(4) . .
Cl1 Ag1 Ag5 121.8(5) . .
Cl1 Ag1 Ag6 120.9(5) . .
Pt1 Ag2 Ag1 58.34(15) . .
Pt1 Ag2 Ag3 57.96(13) . .
Pt1 Ag2 Ag6 58.73(13) . .
Pt1 Ag2 Ag7 59.65(14) . .
Pt1 Ag2 Ag8 59.84(14) . .
Ag3 Ag2 Ag1 59.71(15) . .
Ag6 Ag2 Ag1 59.52(16) . .
Ag6 Ag2 Ag3 107.62(17) . .
Ag7 Ag2 Ag1 108.42(19) . .
Ag7 Ag2 Ag3 109.76(19) . .
Ag7 Ag2 Ag6 59.94(17) . .
Ag7 Ag2 Ag8 61.48(16) . .
Ag8 Ag2 Ag1 109.89(18) . .
Ag8 Ag2 Ag3 61.57(15) . .
Ag8 Ag2 Ag6 109.6(2) . .
P2 Ag2 Pt1 175.4(5) . .
P2 Ag2 Ag1 125.2(5) . .
P2 Ag2 Ag3 120.3(4) . .
P2 Ag2 Ag6 125.2(5) . .
P2 Ag2 Ag7 119.2(5) . .
P2 Ag2 Ag8 115.6(5) . .
Pt1 Ag3 Ag1 58.92(16) . .
Pt1 Ag3 Ag2 57.52(13) . .
Pt1 Ag3 Ag4 57.72(13) . .
Pt1 Ag3 Ag8 58.67(13) . .
Pt1 Ag3 Ag9 59.11(14) . .
Ag1 Ag3 Ag8 109.19(19) . .
Ag1 Ag3 Ag9 110.16(19) . .
Ag2 Ag3 Ag1 61.60(15) . .
Ag2 Ag3 Ag4 108.50(18) . .
Ag2 Ag3 Ag8 58.81(15) . .
Ag2 Ag3 Ag9 106.15(19) . .
Ag4 Ag3 Ag1 61.48(15) . .
Ag4 Ag3 Ag8 106.69(19) . .
Ag4 Ag3 Ag9 60.29(15) . .
Ag9 Ag3 Ag8 58.21(14) . .
P3 Ag3 Pt1 176.4(5) . .
P3 Ag3 Ag1 117.6(5) . .
P3 Ag3 Ag2 120.7(4) . .
P3 Ag3 Ag4 122.0(4) . .
P3 Ag3 Ag8 123.7(4) . .
P3 Ag3 Ag9 124.2(4) . .
Pt1 Ag4 Ag1 58.27(15) . .
Pt1 Ag4 Ag3 57.78(12) . .
Pt1 Ag4 Ag5 58.26(13) . .
Pt1 Ag4 Ag9 59.14(13) . .
Pt1 Ag4 Ag10 59.74(14) . .
Ag3 Ag4 Ag1 59.69(15) . .
Ag3 Ag4 Ag9 60.30(15) . .
Ag5 Ag4 Ag1 59.90(16) . .
Ag5 Ag4 Ag3 107.44(17) . .
Ag5 Ag4 Ag9 108.7(2) . .
Ag9 Ag4 Ag1 108.73(17) . .
Ag10 Ag4 Ag1 109.40(19) . .
Ag10 Ag4 Ag3 108.71(19) . .
Ag10 Ag4 Ag5 60.92(17) . .
Ag10 Ag4 Ag9 60.47(16) . .
P4 Ag4 Pt1 173.2(5) . .
P4 Ag4 Ag1 125.1(5) . .
P4 Ag4 Ag3 128.8(4) . .
P4 Ag4 Ag5 117.3(4) . .
P4 Ag4 Ag9 121.1(4) . .
P4 Ag4 Ag10 114.0(5) . .
Pt1 Ag5 Ag1 58.88(15) . .
Pt1 Ag5 Ag4 57.97(13) . .
Pt1 Ag5 Ag6 58.32(13) . .
Pt1 Ag5 Ag10 58.91(14) . .
Pt1 Ag5 Ag11 59.72(14) . .
Ag4 Ag5 Ag1 61.81(16) . .
Ag4 Ag5 Ag6 108.58(18) . .
Ag4 Ag5 Ag10 58.93(16) . .
Ag6 Ag5 Ag1 60.01(16) . .
Ag10 Ag5 Ag1 109.34(19) . .
Ag10 Ag5 Ag6 108.4(2) . .
Ag11 Ag5 Ag1 109.62(19) . .
Ag11 Ag5 Ag4 108.1(2) . .
Ag11 Ag5 Ag6 60.57(16) . .
Ag11 Ag5 Ag10 60.40(16) . .
P5 Ag5 Pt1 177.1(5) . .
P5 Ag5 Ag1 124.0(5) . .
P5 Ag5 Ag4 123.4(4) . .
P5 Ag5 Ag6 121.9(4) . .
P5 Ag5 Ag10 119.1(5) . .
P5 Ag5 Ag11 117.6(5) . .
Pt1 Ag6 Ag1 58.72(15) . .
Pt1 Ag6 Ag2 57.24(13) . .
Pt1 Ag6 Ag5 57.51(12) . .
Pt1 Ag6 Ag7 59.05(14) . .
Pt1 Ag6 Ag11 58.67(14) . .
Ag2 Ag6 Ag1 61.75(16) . .
Ag2 Ag6 Ag5 107.68(18) . .
Ag2 Ag6 Ag11 106.9(2) . .
Ag5 Ag6 Ag1 60.25(16) . .
Ag7 Ag6 Ag1 109.9(2) . .
Ag7 Ag6 Ag2 59.60(16) . .
Ag7 Ag6 Ag5 106.8(2) . .
Ag7 Ag6 Ag11 59.84(16) . .
Ag11 Ag6 Ag1 108.08(19) . .
Ag11 Ag6 Ag5 58.43(16) . .
P6 Ag6 Pt1 178.3(6) . .
P6 Ag6 Ag1 122.9(6) . .
P6 Ag6 Ag2 122.9(5) . .
P6 Ag6 Ag5 123.2(5) . .
P6 Ag6 Ag7 119.4(5) . .
P6 Ag6 Ag11 120.2(5) . .
Pt1 Ag7 Ag2 57.28(13) . .
Pt1 Ag7 Ag6 58.18(13) . .
Pt1 Ag7 Ag7 118.35(12) . 4_565
Pt1 Ag7 Ag8 58.33(12) . .
Pt1 Ag7 Ag11 58.60(12) . .
Pt1 Ag7 Ag12 58.84(11) . .
Ag2 Ag7 Ag6 60.46(16) . .
Ag2 Ag7 Ag7 148.50(13) . 4_565
Ag2 Ag7 Ag8 59.31(16) . .
Ag2 Ag7 Ag11 108.06(19) . .
Ag6 Ag7 Ag7 148.22(13) . 4_565
Ag6 Ag7 Ag8 108.2(2) . .
Ag6 Ag7 Ag11 60.41(16) . .
Ag7 Ag7 Ag8 91.06(13) 4_565 .
Ag11 Ag7 Ag7 90.09(14) . 4_565
Ag11 Ag7 Ag8 107.83(17) . .
Ag12 Ag7 Ag2 107.07(17) . .
Ag12 Ag7 Ag6 108.45(16) . .
Ag12 Ag7 Ag7 59.52(11) . 4_565
Ag12 Ag7 Ag8 59.59(14) . .
Ag12 Ag7 Ag11 60.09(14) . .
Cl7 Ag7 Pt1 170.2(5) . .
Cl7 Ag7 Ag2 132.5(4) . .
Cl7 Ag7 Ag6 123.9(4) . .
Cl7 Ag7 Ag7 54.1(3) . 4_565
Cl7 Ag7 Ag8 124.6(5) . .
Cl7 Ag7 Ag11 113.0(5) . .
Cl7 Ag7 Ag12 113.4(3) . .
Pt1 Ag8 Ag2 57.14(13) . .
Pt1 Ag8 Ag3 56.50(13) . .
Pt1 Ag8 Ag7 58.00(12) . .
Pt1 Ag8 Ag8 116.99(11) . 4_565
Pt1 Ag8 Ag9 59.24(12) . .
Pt1 Ag8 Ag12 58.51(11) . .
Ag2 Ag8 Ag3 59.63(15) . .
Ag2 Ag8 Ag7 59.20(16) . .
Ag2 Ag8 Ag8 146.39(13) . 4_565
Ag2 Ag8 Ag12 106.49(17) . .
Ag3 Ag8 Ag8 149.65(11) . 4_565
Ag7 Ag8 Ag3 106.46(19) . .
Ag7 Ag8 Ag8 88.94(13) . 4_565
Ag9 Ag8 Ag2 108.63(19) . .
Ag9 Ag8 Ag3 60.47(14) . .
Ag9 Ag8 Ag7 107.93(17) . .
Ag9 Ag8 Ag8 90.18(13) . 4_565
Ag9 Ag8 Ag12 60.30(14) . .
Ag12 Ag8 Ag3 107.00(16) . .
Ag12 Ag8 Ag7 58.97(14) . .
Ag12 Ag8 Ag8 58.48(10) . 4_565
Cl8 Ag8 Pt1 170.0(4) . .
Cl8 Ag8 Ag2 132.1(5) . .
Cl8 Ag8 Ag3 129.5(5) . .
Cl8 Ag8 Ag7 120.8(6) . .
Cl8 Ag8 Ag8 53.4(3) . 4_565
Cl8 Ag8 Ag9 114.9(6) . .
Cl8 Ag8 Ag12 111.8(3) . .
Pt1 Ag9 Ag3 56.73(13) . .
Pt1 Ag9 Ag4 56.69(13) . .
Pt1 Ag9 Ag8 59.06(12) . .
Pt1 Ag9 Ag9 116.72(11) . 4_565
Pt1 Ag9 Ag10 58.14(13) . .
Pt1 Ag9 Ag12 58.42(11) . .
Ag3 Ag9 Ag9 150.11(11) . 4_565
Ag4 Ag9 Ag3 59.41(15) . .
Ag4 Ag9 Ag9 145.90(12) . 4_565
Ag8 Ag9 Ag3 61.32(15) . .
Ag8 Ag9 Ag4 108.46(19) . .
Ag8 Ag9 Ag9 89.82(13) . 4_565
Ag8 Ag9 Ag10 107.95(17) . .
Ag8 Ag9 Ag12 60.21(14) . .
Ag10 Ag9 Ag3 106.25(19) . .
Ag10 Ag9 Ag4 58.27(15) . .
Ag10 Ag9 Ag9 89.12(13) . 4_565
Ag12 Ag9 Ag3 107.58(16) . .
Ag12 Ag9 Ag4 105.61(17) . .
Ag12 Ag9 Ag9 58.30(10) . 4_565
Ag12 Ag9 Ag10 59.10(14) . .
Cl9 Ag9 Pt1 168.7(4) . .
Cl9 Ag9 Ag3 130.2(4) . .
Cl9 Ag9 Ag4 133.4(4) . .
Cl9 Ag9 Ag8 114.5(5) . .
Cl9 Ag9 Ag9 52.4(3) . 4_565
Cl9 Ag9 Ag10 120.3(4) . .
Cl9 Ag9 Ag12 110.6(3) . .
Pt1 Ag10 Ag4 57.94(13) . .
Pt1 Ag10 Ag5 57.46(13) . .
Pt1 Ag10 Ag9 58.88(12) . .
Pt1 Ag10 Ag10 118.00(11) . 4_565
Pt1 Ag10 Ag11 58.64(12) . .
Pt1 Ag10 Ag12 59.00(11) . .
Ag4 Ag10 Ag5 60.15(16) . .
Ag4 Ag10 Ag9 61.26(15) . .
Ag4 Ag10 Ag10 150.38(12) . 4_565
Ag4 Ag10 Ag11 107.70(19) . .
Ag4 Ag10 Ag12 108.76(17) . .
Ag5 Ag10 Ag9 108.8(2) . .
Ag5 Ag10 Ag10 146.46(13) . 4_565
Ag9 Ag10 Ag10 90.89(13) . 4_565
Ag11 Ag10 Ag5 58.72(15) . .
Ag11 Ag10 Ag9 108.46(17) . .
Ag11 Ag10 Ag10 89.73(14) . 4_565
Ag12 Ag10 Ag5 107.14(17) . .
Ag12 Ag10 Ag9 60.08(14) . .
Ag12 Ag10 Ag10 59.00(11) . 4_565
Ag12 Ag10 Ag11 60.15(14) . .
Cl10 Ag10 Pt1 170.6(3) . .
Cl10 Ag10 Ag4 127.4(4) . .
Cl10 Ag10 Ag5 131.3(4) . .
Cl10 Ag10 Ag9 115.3(5) . .
Cl10 Ag10 Ag10 53.2(3) . 4_565
Cl10 Ag10 Ag11 120.8(5) . .
Cl10 Ag10 Ag12 112.0(3) . .
Pt1 Ag11 Ag5 58.20(14) . .
Pt1 Ag11 Ag6 58.02(14) . .
Pt1 Ag11 Ag7 58.81(13) . .
Pt1 Ag11 Ag10 58.62(13) . .
Pt1 Ag11 Ag11 118.31(12) . 4_565
Pt1 Ag11 Ag12 58.74(11) . .
Ag5 Ag11 Ag6 60.99(16) . .
Ag5 Ag11 Ag7 108.8(2) . .
Ag5 Ag11 Ag10 60.88(15) . .
Ag5 Ag11 Ag11 148.95(13) . 4_565
Ag5 Ag11 Ag12 108.29(17) . .
Ag6 Ag11 Ag11 147.44(12) . 4_565
Ag7 Ag11 Ag6 59.75(15) . .
Ag7 Ag11 Ag10 107.83(18) . .
Ag7 Ag11 Ag11 89.90(14) . 4_565
Ag10 Ag11 Ag6 109.1(2) . .
Ag10 Ag11 Ag11 90.27(14) . 4_565
Ag12 Ag11 Ag6 107.56(17) . .
Ag12 Ag11 Ag7 59.63(14) . .
Ag12 Ag11 Ag10 59.43(14) . .
Ag12 Ag11 Ag11 59.56(11) . 4_565
Cl11 Ag11 Pt1 170.8(4) . .
Cl11 Ag11 Ag5 124.2(4) . .
Cl11 Ag11 Ag6 131.1(4) . .
Cl11 Ag11 Ag7 123.5(4) . .
Cl11 Ag11 Ag10 113.7(5) . .
Cl11 Ag11 Ag11 54.5(2) . 4_565
Cl11 Ag11 Ag12 113.7(3) . .
Pt1 Ag12 Pt1 178.3(2) 4_565 .
Pt1 Ag12 Ag7 59.03(11) . .
Pt1 Ag12 Ag7 119.98(17) 4_565 .
Pt1 Ag12 Ag7 119.98(17) . 4_565
Pt1 Ag12 Ag7 59.03(11) 4_565 4_565
Pt1 Ag12 Ag8 59.03(11) 4_565 4_565
Pt1 Ag12 Ag8 122.06(17) 4_565 .
Pt1 Ag12 Ag8 122.06(17) . 4_565
Pt1 Ag12 Ag8 59.03(11) . .
Pt1 Ag12 Ag9 59.12(11) . .
Pt1 Ag12 Ag9 122.52(18) 4_565 .
Pt1 Ag12 Ag9 59.12(11) 4_565 4_565
Pt1 Ag12 Ag9 122.52(18) . 4_565
Pt1 Ag12 Ag10 120.96(17) 4_565 .
Pt1 Ag12 Ag10 58.97(11) 4_565 4_565
Pt1 Ag12 Ag10 58.96(11) . .
Pt1 Ag12 Ag10 120.96(17) . 4_565
Pt1 Ag12 Ag11 119.60(18) 4_565 .
Pt1 Ag12 Ag11 119.59(18) . 4_565
Pt1 Ag12 Ag11 58.73(12) 4_565 4_565
Pt1 Ag12 Ag11 58.72(12) . .
Ag7 Ag12 Ag7 61.0(2) 4_565 .
Ag7 Ag12 Ag8 61.44(14) . .
Ag7 Ag12 Ag8 93.00(17) 4_565 .
Ag7 Ag12 Ag8 61.44(14) 4_565 4_565
Ag7 Ag12 Ag8 93.00(17) . 4_565
Ag7 Ag12 Ag9 149.6(2) . 4_565
Ag7 Ag12 Ag9 109.26(14) 4_565 4_565
Ag7 Ag12 Ag9 149.6(2) 4_565 .
Ag7 Ag12 Ag9 109.26(14) . .
Ag7 Ag12 Ag11 60.27(14) 4_565 4_565
Ag7 Ag12 Ag11 91.03(18) . 4_565
Ag7 Ag12 Ag11 60.27(13) . .
Ag7 Ag12 Ag11 91.03(18) 4_565 .
Ag8 Ag12 Ag8 63.0(2) 4_565 .
Ag8 Ag12 Ag9 92.39(18) 4_565 .
Ag8 Ag12 Ag9 59.49(13) 4_565 4_565
Ag8 Ag12 Ag9 92.39(18) . 4_565
Ag8 Ag12 Ag9 59.49(13) . .
Ag9 Ag12 Ag9 63.4(2) . 4_565
Ag10 Ag12 Ag7 148.3(2) 4_565 .
Ag10 Ag12 Ag7 109.14(15) . .
Ag10 Ag12 Ag7 148.2(2) . 4_565
Ag10 Ag12 Ag7 109.14(15) 4_565 4_565
Ag10 Ag12 Ag8 149.3(2) 4_565 .
Ag10 Ag12 Ag8 108.76(15) 4_565 4_565
Ag10 Ag12 Ag8 149.3(2) . 4_565
Ag10 Ag12 Ag8 108.76(15) . .
Ag10 Ag12 Ag9 60.82(14) . .
Ag10 Ag12 Ag9 93.08(17) . 4_565
Ag10 Ag12 Ag9 93.08(17) 4_565 .
Ag10 Ag12 Ag9 60.82(14) 4_565 4_565
Ag10 Ag12 Ag10 62.0(2) 4_565 .
Ag10 Ag12 Ag11 60.42(13) 4_565 4_565
Ag10 Ag12 Ag11 91.62(18) 4_565 .
Ag10 Ag12 Ag11 91.61(18) . 4_565
Ag10 Ag12 Ag11 60.42(13) . .
Ag11 Ag12 Ag8 109.44(15) . .
Ag11 Ag12 Ag8 109.44(15) 4_565 4_565
Ag11 Ag12 Ag8 149.6(2) . 4_565
Ag11 Ag12 Ag8 149.6(2) 4_565 .
Ag11 Ag12 Ag9 149.6(2) . 4_565
Ag11 Ag12 Ag9 109.26(14) . .
Ag11 Ag12 Ag9 109.26(14) 4_565 4_565
Ag11 Ag12 Ag9 149.6(2) 4_565 .
Ag11 Ag12 Ag11 60.9(2) 4_565 .
Ag7 Cl7 Ag7 71.7(6) . 4_565
Ag8 Cl8 Ag8 73.2(6) . 4_565
Ag9 Cl9 Ag9 75.1(6) . 4_565
Ag10 Cl10 Ag10 73.6(5) . 4_565
Ag11 Cl11 Ag11 71.1(5) 4_565 .
C221 P2 Ag2 112.9(7) . .
C221 P2 C231 107.1(10) . .
C231 P2 Ag2 114.9(10) . .
C211 P2 Ag2 111.7(9) . .
C211 P2 C221 100.1(9) . .
C211 P2 C231 109.1(10) . .
C311 P3 Ag3 105.3(13) . .
C311 P3 C321 114.3(12) . .
C311 P3 C331 119.9(16) . .
C321 P3 Ag3 109.9(11) . .
C321 P3 C331 95.0(17) . .
C331 P3 Ag3 112.2(12) . .
C341 P3 Ag3 120.4(13) . .
C341 P3 C351 99.2(14) . .
C341 P3 C361 102.7(17) . .
C351 P3 Ag3 111.4(9) . .
C351 P3 C361 104.4(17) . .
C361 P3 Ag3 116.3(15) . .
C411 P4 Ag4 111.6(8) . .
C421 P4 Ag4 113.2(7) . .
C421 P4 C411 96.9(8) . .
C421 P4 C431 106.5(9) . .
C431 P4 Ag4 113.8(9) . .
C431 P4 C411 113.6(9) . .
C511 P5 Ag5 114.0(9) . .
C511 P5 C521 98.4(10) . .
C511 P5 C531 108.7(9) . .
C521 P5 Ag5 111.8(8) . .
C521 P5 C531 109.8(11) . .
C531 P5 Ag5 113.3(9) . .
C611 P6 Ag6 109.4(14) . .
C611 P6 C631 110.1(15) . .
C621 P6 Ag6 119.5(11) . .
C621 P6 C611 106.4(17) . .
C621 P6 C631 99.7(15) . .
C631 P6 Ag6 111.2(13) . .
C641 P6 Ag6 110.4(12) . .
C641 P6 C651 90.8(17) . .
C641 P6 C661 126.0(18) . .
C651 P6 Ag6 106.2(11) . .
C651 P6 C661 100.2(17) . .
C661 P6 Ag6 116.5(17) . .
C222 C221 P2 120.0(4) . .
C222 C221 C226 120.0 . .
C226 C221 P2 120.0(4) . .
C221 C222 H222 120.0 . .
C221 C222 C223 120.0 . .
C223 C222 H222 120.0 . .
C222 C223 H223 120.0 . .
C224 C223 C222 120.0 . .
C224 C223 H223 120.0 . .
C223 C224 H224 120.0 . .
C223 C224 C225 120.0 . .
C225 C224 H224 120.0 . .
C224 C225 H225 120.0 . .
C226 C225 C224 120.0 . .
C226 C225 H225 120.0 . .
C221 C226 H226 120.0 . .
C225 C226 C221 120.0 . .
C225 C226 H226 120.0 . .
C232 C231 P2 120.0(4) . .
C232 C231 C236 120.0 . .
C236 C231 P2 120.0(4) . .
C231 C232 H232 120.0 . .
C233 C232 C231 120.0 . .
C233 C232 H232 120.0 . .
C232 C233 H233 120.0 . .
C234 C233 C232 120.0 . .
C234 C233 H233 120.0 . .
C233 C234 H234 120.0 . .
C235 C234 C233 120.0 . .
C235 C234 H234 120.0 . .
C234 C235 H235 120.0 . .
C236 C235 C234 120.0 . .
C236 C235 H235 120.0 . .
C231 C236 H236 120.0 . .
C235 C236 C231 120.0 . .
C235 C236 H236 120.0 . .
C412 C411 P4 120.1(4) . .
C412 C411 C416 120.0 . .
C416 C411 P4 119.9(4) . .
C411 C412 H412 120.0 . .
C411 C412 C413 120.0 . .
C413 C412 H412 120.0 . .
C412 C413 H413 120.0 . .
C412 C413 C414 120.0 . .
C414 C413 H413 120.0 . .
C413 C414 H414 120.0 . .
C415 C414 C413 120.0 . .
C415 C414 H414 120.0 . .
C414 C415 H415 120.0 . .
C416 C415 C414 120.0 . .
C416 C415 H415 120.0 . .
C411 C416 H416 120.0 . .
C415 C416 C411 120.0 . .
C415 C416 H416 120.0 . .
C422 C421 P4 120.0(4) . .
C422 C421 C426 120.0 . .
C426 C421 P4 120.0(4) . .
C421 C422 H422 120.0 . .
C423 C422 C421 120.0 . .
C423 C422 H422 120.0 . .
C422 C423 H423 120.0 . .
C422 C423 C424 120.0 . .
C424 C423 H423 120.0 . .
C423 C424 H424 120.0 . .
C423 C424 C425 120.0 . .
C425 C424 H424 120.0 . .
C424 C425 H425 120.0 . .
C426 C425 C424 120.0 . .
C426 C425 H425 120.0 . .
C421 C426 H426 120.0 . .
C425 C426 C421 120.0 . .
C425 C426 H426 120.0 . .
C432 C431 P4 120.0(4) . .
C432 C431 C436 120.0 . .
C436 C431 P4 120.0(4) . .
C431 C432 H432 120.0 . .
C431 C432 C433 120.0 . .
C433 C432 H432 120.0 . .
C432 C433 H433 120.0 . .
C434 C433 C432 120.0 . .
C434 C433 H433 120.0 . .
C433 C434 H434 120.0 . .
C433 C434 C435 120.0 . .
C435 C434 H434 120.0 . .
C434 C435 H435 120.0 . .
C436 C435 C434 120.0 . .
C436 C435 H435 120.0 . .
C431 C436 H436 120.0 . .
C435 C436 C431 120.0 . .
C435 C436 H436 120.0 . .
C512 C511 P5 119.9(4) . .
C512 C511 C516 120.0 . .
C516 C511 P5 120.1(4) . .
C511 C512 H512 120.0 . .
C511 C512 C513 120.0 . .
C513 C512 H512 120.0 . .
C512 C513 H513 120.0 . .
C514 C513 C512 120.0 . .
C514 C513 H513 120.0 . .
C513 C514 H514 120.0 . .
C515 C514 C513 120.0 . .
C515 C514 H514 120.0 . .
C514 C515 H515 120.0 . .
C514 C515 C516 120.0 . .
C516 C515 H515 120.0 . .
C511 C516 H516 120.0 . .
C515 C516 C511 120.0 . .
C515 C516 H516 120.0 . .
C522 C521 P5 120.1(4) . .
C522 C521 C526 120.0 . .
C526 C521 P5 119.9(4) . .
C521 C522 H522 120.0 . .
C523 C522 C521 120.0 . .
C523 C522 H522 120.0 . .
C522 C523 H523 120.0 . .
C522 C523 C524 120.0 . .
C524 C523 H523 120.0 . .
C523 C524 H524 120.0 . .
C525 C524 C523 120.0 . .
C525 C524 H524 120.0 . .
C524 C525 H525 120.0 . .
C524 C525 C526 120.0 . .
C526 C525 H525 120.0 . .
C521 C526 H526 120.0 . .
C525 C526 C521 120.0 . .
C525 C526 H526 120.0 . .
C532 C531 P5 120.0(4) . .
C532 C531 C536 120.0 . .
C536 C531 P5 120.0(4) . .
C531 C532 H532 120.0 . .
C531 C532 C533 120.0 . .
C533 C532 H532 120.0 . .
C532 C533 H533 120.0 . .
C534 C533 C532 120.0 . .
C534 C533 H533 120.0 . .
C533 C534 H534 120.0 . .
C533 C534 C535 120.0 . .
C535 C534 H534 120.0 . .
C534 C535 H535 120.0 . .
C534 C535 C536 120.0 . .
C536 C535 H535 120.0 . .
C531 C536 H536 120.0 . .
C535 C536 C531 120.0 . .
C535 C536 H536 120.0 . .
C212 C211 P2 120.0(4) . .
C212 C211 C216 120.0 . .
C216 C211 P2 120.0(4) . .
C211 C212 H212 120.0 . .
C211 C212 C213 120.0 . .
C213 C212 H212 120.0 . .
C212 C213 H213 120.0 . .
C214 C213 C212 120.0 . .
C214 C213 H213 120.0 . .
C213 C214 H214 120.0 . .
C213 C214 C215 120.0 . .
C215 C214 H214 120.0 . .
C214 C215 H215 120.0 . .
C216 C215 C214 120.0 . .
C216 C215 H215 120.0 . .
C211 C216 H216 120.0 . .
C215 C216 C211 120.0 . .
C215 C216 H216 120.0 . .
C312 C311 P3 120.0(4) . .
C312 C311 C316 120.0 . .
C316 C311 P3 120.0(4) . .
C311 C312 H312 120.0 . .
C313 C312 C311 120.0 . .
C313 C312 H312 120.0 . .
C312 C313 H313 120.0 . .
C312 C313 C314 120.0 . .
C314 C313 H313 120.0 . .
C313 C314 H314 120.0 . .
C313 C314 C315 120.0 . .
C315 C314 H314 120.0 . .
C314 C315 H315 120.0 . .
C314 C315 C316 120.0 . .
C316 C315 H315 120.0 . .
C311 C316 H316 120.0 . .
C315 C316 C311 120.0 . .
C315 C316 H316 120.0 . .
C322 C321 P3 120.1(4) . .
C322 C321 C326 120.0 . .
C326 C321 P3 119.9(4) . .
C321 C322 H322 120.0 . .
C321 C322 C323 120.0 . .
C323 C322 H322 120.0 . .
C322 C323 H323 120.0 . .
C324 C323 C322 120.0 . .
C324 C323 H323 120.0 . .
C323 C324 H324 120.0 . .
C323 C324 C325 120.0 . .
C325 C324 H324 120.0 . .
C324 C325 H325 120.0 . .
C326 C325 C324 120.0 . .
C326 C325 H325 120.0 . .
C321 C326 H326 120.0 . .
C325 C326 C321 120.0 . .
C325 C326 H326 120.0 . .
C332 C331 P3 120.0(4) . .
C332 C331 C336 120.0 . .
C336 C331 P3 120.0(4) . .
C331 C332 H332 120.0 . .
C331 C332 C333 120.0 . .
C333 C332 H332 120.0 . .
C332 C333 H333 120.0 . .
C332 C333 C334 120.0 . .
C334 C333 H333 120.0 . .
C333 C334 H334 120.0 . .
C335 C334 C333 120.0 . .
C335 C334 H334 120.0 . .
C334 C335 H335 120.0 . .
C334 C335 C336 120.0 . .
C336 C335 H335 120.0 . .
C331 C336 H336 120.0 . .
C335 C336 C331 120.0 . .
C335 C336 H336 120.0 . .
C612 C611 P6 120.0(4) . .
C612 C611 C616 120.0 . .
C616 C611 P6 120.0(4) . .
C611 C612 H612 120.0 . .
C611 C612 C613 120.0 . .
C613 C612 H612 120.0 . .
C612 C613 H613 120.0 . .
C612 C613 C614 120.0 . .
C614 C613 H613 120.0 . .
C613 C614 H614 120.0 . .
C615 C614 C613 120.0 . .
C615 C614 H614 120.0 . .
C614 C615 H615 120.0 . .
C614 C615 C616 120.0 . .
C616 C615 H615 120.0 . .
C611 C616 H616 120.0 . .
C615 C616 C611 120.0 . .
C615 C616 H616 120.0 . .
C622 C621 P6 120.0(4) . .
C622 C621 C626 120.0 . .
C626 C621 P6 120.0(4) . .
C621 C622 H622 120.0 . .
C621 C622 C623 120.0 . .
C623 C622 H622 120.0 . .
C622 C623 H623 120.0 . .
C624 C623 C622 120.0 . .
C624 C623 H623 120.0 . .
C623 C624 H624 120.0 . .
C625 C624 C623 120.0 . .
C625 C624 H624 120.0 . .
C624 C625 H625 120.0 . .
C624 C625 C626 120.0 . .
C626 C625 H625 120.0 . .
C621 C626 H626 120.0 . .
C625 C626 C621 120.0 . .
C625 C626 H626 120.0 . .
C632 C631 P6 120.0(4) . .
C632 C631 C636 120.0 . .
C636 C631 P6 120.0(4) . .
C631 C632 H632 120.0 . .
C631 C632 C633 120.0 . .
C633 C632 H632 120.0 . .
C632 C633 H633 120.0 . .
C634 C633 C632 120.00(6) . .
C634 C633 H633 120.0 . .
C633 C634 H634 120.0 . .
C633 C634 C635 120.0 . .
C635 C634 H634 120.0 . .
C634 C635 H635 120.0 . .
C634 C635 C636 120.0 . .
C636 C635 H635 120.0 . .
C631 C636 H636 120.0 . .
C635 C636 C631 120.0 . .
C635 C636 H636 120.0 . .
C342 C341 P3 120.0(4) . .
C342 C341 C346 120.0 . .
C346 C341 P3 120.0(4) . .
C341 C342 H342 120.0 . .
C341 C342 C343 120.0 . .
C343 C342 H342 120.0 . .
C342 C343 H343 120.0 . .
C342 C343 C344 120.0 . .
C344 C343 H343 120.0 . .
C343 C344 H344 120.0 . .
C345 C344 C343 120.0 . .
C345 C344 H344 120.0 . .
C344 C345 H345 120.0 . .
C344 C345 C346 120.0 . .
C346 C345 H345 120.0 . .
C341 C346 H346 120.0 . .
C345 C346 C341 120.0 . .
C345 C346 H346 120.0 . .
C352 C351 P3 120.0(4) . .
C352 C351 C356 120.0 . .
C356 C351 P3 120.0(4) . .
C351 C352 H352 120.0 . .
C353 C352 C351 120.0 . .
C353 C352 H352 120.0 . .
C352 C353 H353 120.0 . .
C352 C353 C354 120.0 . .
C354 C353 H353 120.0 . .
C353 C354 H354 120.0 . .
C355 C354 C353 120.0 . .
C355 C354 H354 120.0 . .
C354 C355 H355 120.0 . .
C356 C355 C354 120.0 . .
C356 C355 H355 120.0 . .
C351 C356 H356 120.0 . .
C355 C356 C351 120.0 . .
C355 C356 H356 120.0 . .
C362 C361 P3 120.0(4) . .
C362 C361 C366 120.0 . .
C366 C361 P3 120.0(4) . .
C361 C362 H362 120.0 . .
C363 C362 C361 120.0 . .
C363 C362 H362 120.0 . .
C362 C363 H363 120.0 . .
C362 C363 C364 120.0 . .
C364 C363 H363 120.0 . .
C363 C364 H364 120.0 . .
C363 C364 C365 120.0 . .
C365 C364 H364 120.0 . .
C364 C365 H365 120.0 . .
C364 C365 C366 120.0 . .
C366 C365 H365 120.0 . .
C361 C366 H366 120.0 . .
C365 C366 C361 120.0 . .
C365 C366 H366 120.0 . .
C642 C641 P6 120.0(4) . .
C642 C641 C646 120.0 . .
C646 C641 P6 120.0(4) . .
C641 C642 H642 120.0 . .
C643 C642 C641 120.0 . .
C643 C642 H642 120.0 . .
C642 C643 H643 120.0 . .
C642 C643 C644 120.0 . .
C644 C643 H643 120.0 . .
C643 C644 H644 120.0 . .
C643 C644 C645 120.0 . .
C645 C644 H644 120.0 . .
C644 C645 H645 120.0 . .
C646 C645 C644 120.0 . .
C646 C645 H645 120.0 . .
C641 C646 H646 120.0 . .
C645 C646 C641 120.0 . .
C645 C646 H646 120.0 . .
C652 C651 P6 120.0(4) . .
C652 C651 C656 120.0 . .
C656 C651 P6 120.0(4) . .
C651 C652 H652 120.0 . .
C653 C652 C651 120.0 . .
C653 C652 H652 120.0 . .
C652 C653 H653 120.0 . .
C654 C653 C652 120.0 . .
C654 C653 H653 120.0 . .
C653 C654 H654 120.0 . .
C655 C654 C653 120.0 . .
C655 C654 H654 120.0 . .
C654 C655 H655 120.0 . .
C654 C655 C656 120.0 . .
C656 C655 H655 120.0 . .
C651 C656 H656 120.0 . .
C655 C656 C651 120.0 . .
C655 C656 H656 120.0 . .
C662 C661 P6 120.0(4) . .
C662 C661 C666 120.0 . .
C666 C661 P6 120.0(4) . .
C661 C662 H662 120.0 . .
C661 C662 C663 120.0 . .
C663 C662 H662 120.0 . .
C662 C663 H663 120.0 . .
C662 C663 C664 120.00(7) . .
C664 C663 H663 120.0 . .
C663 C664 H664 120.0 . .
C663 C664 C665 120.0 . .
C665 C664 H664 120.0 . .
C664 C665 H665 120.0 . .
C666 C665 C664 120.0 . .
C666 C665 H665 120.0 . .
C661 C666 H666 120.0 . .
C665 C666 C661 120.0 . .
C665 C666 H666 120.0 . .

loop_
_geom_bond_atom_site_label_1
_geom_bond_atom_site_label_2
_geom_bond_distance
_geom_bond_site_symmetry_2
Pt1 Ag1 2.773(7) .
Pt1 Ag2 2.697(5) .
Pt1 Ag3 2.710(5) .
Pt1 Ag4 2.708(5) .
Pt1 Ag5 2.717(5) .
Pt1 Ag6 2.741(5) .
Pt1 Ag7 2.767(5) .
Pt1 Ag8 2.776(5) .
Pt1 Ag9 2.782(5) .
Pt1 Ag10 2.760(5) .
Pt1 Ag11 2.761(5) .
Pt1 Ag12 2.761(3) .
Ag1 Ag2 2.971(7) .
Ag1 Ag3 2.917(7) .
Ag1 Ag4 2.969(6) .
Ag1 Ag5 2.914(7) .
Ag1 Ag6 2.907(7) .
Ag1 Cl1 2.48(3) .
Ag2 Ag3 2.886(6) .
Ag2 Ag6 2.883(6) .
Ag2 Ag7 2.858(7) .
Ag2 Ag8 2.862(7) .
Ag2 P2 2.342(16) .
Ag3 Ag4 2.891(5) .
Ag3 Ag8 2.942(6) .
Ag3 Ag9 2.917(6) .
Ag3 P3 2.376(18) .
Ag4 Ag5 2.866(6) .
Ag4 Ag9 2.917(6) .
Ag4 Ag10 2.830(7) .
Ag4 P4 2.404(15) .
Ag5 Ag6 2.899(6) .
Ag5 Ag10 2.887(7) .
Ag5 Ag11 2.825(7) .
Ag5 P5 2.379(17) .
Ag6 Ag7 2.868(7) .
Ag6 Ag11 2.887(7) .
Ag6 P6 2.460(19) .
Ag7 Ag7 2.894(10) 4_565
Ag7 Ag8 2.924(6) .
Ag7 Ag11 2.871(5) .
Ag7 Ag12 2.853(5) .
Ag7 Cl7 2.469(16) .
Ag8 Ag8 3.002(9) 4_565
Ag8 Ag9 2.850(5) .
Ag8 Ag12 2.871(5) .
Ag8 Cl8 2.518(16) .
Ag9 Ag9 3.020(9) 4_565
Ag9 Ag10 2.895(6) .
Ag9 Ag12 2.874(6) .
Ag9 Cl9 2.477(16) .
Ag10 Ag10 2.930(10) 4_565
Ag10 Ag11 2.874(5) .
Ag10 Ag12 2.845(5) .
Ag10 Cl10 2.445(13) .
Ag11 Ag11 2.904(10) 4_565
Ag11 Ag12 2.866(6) .
Ag11 Cl11 2.498(14) .
Ag12 Pt1 2.761(3) 4_565
Ag12 Ag7 2.853(5) 4_565
Ag12 Ag8 2.871(5) 4_565
Ag12 Ag9 2.874(6) 4_565
Ag12 Ag10 2.845(5) 4_565
Ag12 Ag11 2.866(6) 4_565
Cl7 Ag7 2.469(16) 4_565
Cl8 Ag8 2.518(16) 4_565
Cl9 Ag9 2.477(16) 4_565
Cl10 Ag10 2.445(13) 4_565
Cl11 Ag11 2.498(14) 4_565
P2 C221 1.886(13) .
P2 C231 1.886(13) .
P2 C211 1.884(13) .
P3 C311 1.885(13) .
P3 C321 1.886(13) .
P3 C331 1.886(13) .
P3 C341 1.883(13) .
P3 C351 1.885(13) .
P3 C361 1.886(13) .
P4 C411 1.887(13) .
P4 C421 1.884(12) .
P4 C431 1.885(13) .
P5 C511 1.883(12) .
P5 C521 1.885(13) .
P5 C531 1.887(13) .
P6 C611 1.884(13) .
P6 C621 1.884(13) .
P6 C631 1.886(13) .
P6 C641 1.884(13) .
P6 C651 1.885(13) .
P6 C661 1.886(13) .
C221 C222 1.3900 .
C221 C226 1.3900 .
C222 H222 0.9500 .
C222 C223 1.3900 .
C223 H223 0.9500 .
C223 C224 1.3900 .
C224 H224 0.9500 .
C224 C225 1.3900 .
C225 H225 0.9500 .
C225 C226 1.3900 .
C226 H226 0.9500 .
C231 C232 1.3900 .
C231 C236 1.3900 .
C232 H232 0.9500 .
C232 C233 1.3900 .
C233 H233 0.9500 .
C233 C234 1.3900 .
C234 H234 0.9500 .
C234 C235 1.3900 .
C235 H235 0.9500 .
C235 C236 1.3900 .
C236 H236 0.9500 .
C411 C412 1.3900 .
C411 C416 1.3900 .
C412 H412 0.9500 .
C412 C413 1.3900 .
C413 H413 0.9500 .
C413 C414 1.3900 .
C414 H414 0.9500 .
C414 C415 1.3900 .
C415 H415 0.9500 .
C415 C416 1.3900 .
C416 H416 0.9500 .
C421 C422 1.3900 .
C421 C426 1.3900 .
C422 H422 0.9500 .
C422 C423 1.3900 .
C423 H423 0.9500 .
C423 C424 1.3900 .
C424 H424 0.9500 .
C424 C425 1.3900 .
C425 H425 0.9500 .
C425 C426 1.3900 .
C426 H426 0.9500 .
C431 C432 1.3900 .
C431 C436 1.3900 .
C432 H432 0.9500 .
C432 C433 1.3900 .
C433 H433 0.9500 .
C433 C434 1.3900 .
C434 H434 0.9500 .
C434 C435 1.3900 .
C435 H435 0.9500 .
C435 C436 1.3900 .
C436 H436 0.9500 .
C511 C512 1.3900 .
C511 C516 1.3900 .
C512 H512 0.9500 .
C512 C513 1.3900 .
C513 H513 0.9500 .
C513 C514 1.3900 .
C514 H514 0.9500 .
C514 C515 1.3900 .
C515 H515 0.9500 .
C515 C516 1.3900 .
C516 H516 0.9500 .
C521 C522 1.3900 .
C521 C526 1.3900 .
C522 H522 0.9500 .
C522 C523 1.3900 .
C523 H523 0.9500 .
C523 C524 1.3900 .
C524 H524 0.9500 .
C524 C525 1.3900 .
C525 H525 0.9500 .
C525 C526 1.3900 .
C526 H526 0.9500 .
C531 C532 1.3900 .
C531 C536 1.3900 .
C532 H532 0.9500 .
C532 C533 1.3900 .
C533 H533 0.9500 .
C533 C534 1.3900 .
C534 H534 0.9500 .
C534 C535 1.3900 .
C535 H535 0.9500 .
C535 C536 1.3900 .
C536 H536 0.9500 .
C211 C212 1.3900 .
C211 C216 1.3900 .
C212 H212 0.9500 .
C212 C213 1.3900 .
C213 H213 0.9500 .
C213 C214 1.3900 .
C214 H214 0.9500 .
C214 C215 1.3900 .
C215 H215 0.9500 .
C215 C216 1.3900 .
C216 H216 0.9500 .
C311 C312 1.3900 .
C311 C316 1.3900 .
C312 H312 0.9500 .
C312 C313 1.3900 .
C313 H313 0.9500 .
C313 C314 1.3900 .
C314 H314 0.9500 .
C314 C315 1.3900 .
C315 H315 0.9500 .
C315 C316 1.3900 .
C316 H316 0.9500 .
C321 C322 1.3900 .
C321 C326 1.3900 .
C322 H322 0.9500 .
C322 C323 1.3900 .
C323 H323 0.9500 .
C323 C324 1.3900 .
C324 H324 0.9500 .
C324 C325 1.3900 .
C325 H325 0.9500 .
C325 C326 1.3900 .
C326 H326 0.9500 .
C331 C332 1.3900 .
C331 C336 1.3900 .
C332 H332 0.9500 .
C332 C333 1.3900 .
C333 H333 0.9500 .
C333 C334 1.3900 .
C334 H334 0.9500 .
C334 C335 1.3900 .
C335 H335 0.9500 .
C335 C336 1.3900 .
C336 H336 0.9500 .
C611 C612 1.3900 .
C611 C616 1.3900 .
C612 H612 0.9500 .
C612 C613 1.3900 .
C613 H613 0.9500 .
C613 C614 1.3900 .
C614 H614 0.9500 .
C614 C615 1.3900 .
C615 H615 0.9500 .
C615 C616 1.3900 .
C616 H616 0.9500 .
C621 C622 1.3900 .
C621 C626 1.3900 .
C622 H622 0.9500 .
C622 C623 1.3900 .
C623 H623 0.9500 .
C623 C624 1.3900 .
C624 H624 0.9500 .
C624 C625 1.3900 .
C625 H625 0.9500 .
C625 C626 1.3900 .
C626 H626 0.9500 .
C631 C632 1.3900 .
C631 C636 1.3900 .
C632 H632 0.9500 .
C632 C633 1.3900 .
C633 H633 0.9500 .
C633 C634 1.3900 .
C634 H634 0.9500 .
C634 C635 1.3900 .
C635 H635 0.9500 .
C635 C636 1.3900 .
C636 H636 0.9500 .
C341 C342 1.3900 .
C341 C346 1.3900 .
C342 H342 0.9500 .
C342 C343 1.3900 .
C343 H343 0.9500 .
C343 C344 1.3900 .
C344 H344 0.9500 .
C344 C345 1.3900 .
C345 H345 0.9500 .
C345 C346 1.3900 .
C346 H346 0.9500 .
C351 C352 1.3900 .
C351 C356 1.3900 .
C352 H352 0.9500 .
C352 C353 1.3900 .
C353 H353 0.9500 .
C353 C354 1.3900 .
C354 H354 0.9500 .
C354 C355 1.3900 .
C355 H355 0.9500 .
C355 C356 1.3900 .
C356 H356 0.9500 .
C361 C362 1.3900 .
C361 C366 1.3900 .
C362 H362 0.9500 .
C362 C363 1.3900 .
C363 H363 0.9500 .
C363 C364 1.3900 .
C364 H364 0.9500 .
C364 C365 1.3900 .
C365 H365 0.9500 .
C365 C366 1.3900 .
C366 H366 0.9500 .
C641 C642 1.3900 .
C641 C646 1.3900 .
C642 H642 0.9500 .
C642 C643 1.3900 .
C643 H643 0.9500 .
C643 C644 1.3900 .
C644 H644 0.9500 .
C644 C645 1.3900 .
C645 H645 0.9500 .
C645 C646 1.3900 .
C646 H646 0.9500 .
C651 C652 1.3900 .
C651 C656 1.3900 .
C652 H652 0.9500 .
C652 C653 1.3900 .
C653 H653 0.9500 .
C653 C654 1.3900 .
C654 H654 0.9500 .
C654 C655 1.3900 .
C655 H655 0.9500 .
C655 C656 1.3900 .
C656 H656 0.9500 .
C661 C662 1.3900 .
C661 C666 1.3900 .
C662 H662 0.9500 .
C662 C663 1.3900 .
C663 H663 0.9500 .
C663 C664 1.3900 .
C664 H664 0.9500 .
C664 C665 1.3900 .
C665 H665 0.9500 .
C665 C666 1.3900 .
C666 H666 0.9500 .

loop_
_geom_torsion_atom_site_label_1
_geom_torsion_atom_site_label_2
_geom_torsion_atom_site_label_3
_geom_torsion_atom_site_label_4
_geom_torsion
Ag2 P2 C221 C222 55.7(15)
Ag2 P2 C221 C226 -124.3(15)
Ag2 P2 C231 C232 28(2)
Ag2 P2 C231 C236 -152(2)
Ag2 P2 C211 C212 35.5(19)
Ag2 P2 C211 C216 -144.5(19)
Ag3 P3 C311 C312 -19(3)
Ag3 P3 C311 C316 161(3)
Ag3 P3 C321 C322 46(3)
Ag3 P3 C321 C326 -134(3)
Ag3 P3 C331 C332 46(4)
Ag3 P3 C331 C336 -134(4)
Ag3 P3 C341 C342 9(2)
Ag3 P3 C341 C346 -171(2)
Ag3 P3 C351 C352 91(3)
Ag3 P3 C351 C356 -89(3)
Ag3 P3 C361 C362 31(4)
Ag3 P3 C361 C366 -149(4)
Ag4 P4 C411 C412 12.5(17)
Ag4 P4 C411 C416 -167.5(17)
Ag4 P4 C421 C422 68.4(15)
Ag4 P4 C421 C426 -111.6(15)
Ag4 P4 C431 C432 7.8(19)
Ag4 P4 C431 C436 -172.2(19)
Ag5 P5 C511 C512 23.2(16)
Ag5 P5 C511 C516 -156.8(16)
Ag5 P5 C521 C522 62.0(19)
Ag5 P5 C521 C526 -118.0(19)
Ag5 P5 C531 C532 26.9(17)
Ag5 P5 C531 C536 -153.1(17)
Ag6 P6 C611 C612 -1(3)
Ag6 P6 C611 C616 179(3)
Ag6 P6 C621 C622 97(3)
Ag6 P6 C621 C626 -83(3)
Ag6 P6 C631 C632 29(3)
Ag6 P6 C631 C636 -151(3)
Ag6 P6 C641 C642 49(3)
Ag6 P6 C641 C646 -131(3)
Ag6 P6 C651 C652 73(3)
Ag6 P6 C651 C656 -107(3)
Ag6 P6 C661 C662 14(4)
Ag6 P6 C661 C666 -166(4)
P2 C221 C222 C223 180.00(14)
P2 C221 C226 C225 180.00(14)
P2 C231 C232 C233 180.00(14)
P2 C231 C236 C235 180.00(14)
P2 C211 C212 C213 180.00(14)
P2 C211 C216 C215 180.00(14)
P3 C311 C312 C313 180.00(14)
P3 C311 C316 C315 180.00(14)
P3 C321 C322 C323 180.00(14)
P3 C321 C326 C325 180.00(14)
P3 C331 C332 C333 180.00(14)
P3 C331 C336 C335 180.00(14)
P3 C341 C342 C343 180.00(14)
P3 C341 C346 C345 180.00(14)
P3 C351 C352 C353 180.00(14)
P3 C351 C356 C355 180.00(14)
P3 C361 C362 C363 180.00(14)
P3 C361 C366 C365 180.00(14)
P4 C411 C412 C413 -179.99(14)
P4 C411 C416 C415 180.00(14)
P4 C421 C422 C423 180.00(14)
P4 C421 C426 C425 180.00(14)
P4 C431 C432 C433 180.00(14)
P4 C431 C436 C435 180.00(14)
P5 C511 C512 C513 180.00(14)
P5 C511 C516 C515 180.00(14)
P5 C521 C522 C523 180.00(14)
P5 C521 C526 C525 180.00(14)
P5 C531 C532 C533 179.99(14)
P5 C531 C536 C535 -179.99(14)
P6 C611 C612 C613 180.00(14)
P6 C611 C616 C615 180.00(14)
P6 C621 C622 C623 180.00(14)
P6 C621 C626 C625 180.00(14)
P6 C631 C632 C633 179.99(14)
P6 C631 C636 C635 -179.99(14)
P6 C641 C642 C643 -179.99(14)
P6 C641 C646 C645 179.99(14)
P6 C651 C652 C653 180.00(14)
P6 C651 C656 C655 180.00(14)
P6 C661 C662 C663 180.00(14)
P6 C661 C666 C665 180.00(14)
C221 P2 C231 C232 -98(2)
C221 P2 C231 C236 82(2)
C221 P2 C211 C212 155.2(19)
C221 P2 C211 C216 -24.8(19)
C221 C222 C223 C224 0.0
C222 C221 C226 C225 0.0
C222 C223 C224 C225 0.0
C223 C224 C225 C226 0.0
C224 C225 C226 C221 0.0
C226 C221 C222 C223 0.0
C231 P2 C221 C222 -176.9(16)
C231 P2 C221 C226 3.1(16)
C231 P2 C211 C212 -93(2)
C231 P2 C211 C216 87(2)
C231 C232 C233 C234 0.0
C232 C231 C236 C235 0.0
C232 C233 C234 C235 0.0
C233 C234 C235 C236 0.0
C234 C235 C236 C231 0.0
C236 C231 C232 C233 0.0
C411 P4 C421 C422 -48.7(16)
C411 P4 C421 C426 131.3(16)
C411 P4 C431 C432 137.0(19)
C411 P4 C431 C436 -43.0(19)
C411 C412 C413 C414 0.0
C412 C411 C416 C415 0.0
C412 C413 C414 C415 0.0
C413 C414 C415 C416 0.0
C414 C415 C416 C411 0.0
C416 C411 C412 C413 0.0
C421 P4 C411 C412 130.8(17)
C421 P4 C411 C416 -49.2(17)
C421 P4 C431 C432 -117.6(18)
C421 P4 C431 C436 62.4(18)
C421 C422 C423 C424 0.0
C422 C421 C426 C425 0.0
C422 C423 C424 C425 0.0
C423 C424 C425 C426 0.0
C424 C425 C426 C421 0.0
C426 C421 C422 C423 0.0
C431 P4 C411 C412 -117.8(18)
C431 P4 C411 C416 62.2(18)
C431 P4 C421 C422 -165.9(16)
C431 P4 C421 C426 14.1(16)
C431 C432 C433 C434 0.0
C432 C431 C436 C435 0.0
C432 C433 C434 C435 0.0
C433 C434 C435 C436 0.0
C434 C435 C436 C431 0.0
C436 C431 C432 C433 0.0
C511 P5 C521 C522 -58.1(19)
C511 P5 C521 C526 121.9(19)
C511 P5 C531 C532 154.7(18)
C511 P5 C531 C536 -25.4(18)
C511 C512 C513 C514 0.0
C512 C511 C516 C515 0.0
C512 C513 C514 C515 0.0
C513 C514 C515 C516 0.0
C514 C515 C516 C511 0.0
C516 C511 C512 C513 0.0
C521 P5 C511 C512 141.6(16)
C521 P5 C511 C516 -38.4(16)
C521 P5 C531 C532 -98.8(18)
C521 P5 C531 C536 81.2(18)
C521 C522 C523 C524 0.0
C522 C521 C526 C525 0.0
C522 C523 C524 C525 0.0
C523 C524 C525 C526 0.0
C524 C525 C526 C521 0.0
C526 C521 C522 C523 0.0
C531 P5 C511 C512 -104.1(16)
C531 P5 C511 C516 75.9(16)
C531 P5 C521 C522 -171(2)
C531 P5 C521 C526 9(2)
C531 C532 C533 C534 0.0
C532 C531 C536 C535 0.0
C532 C533 C534 C535 0.0
C533 C534 C535 C536 0.0
C534 C535 C536 C531 0.0
C536 C531 C532 C533 0.0
C211 P2 C221 C222 -63.1(14)
C211 P2 C221 C226 116.9(14)
C211 P2 C231 C232 154(2)
C211 P2 C231 C236 -26(2)
C211 C212 C213 C214 0.0
C212 C211 C216 C215 0.0
C212 C213 C214 C215 0.0
C213 C214 C215 C216 0.0
C214 C215 C216 C211 0.0
C216 C211 C212 C213 0.0
C311 P3 C321 C322 -72(3)
C311 P3 C321 C326 108(3)
C311 P3 C331 C332 171(4)
C311 P3 C331 C336 -9(4)
C311 C312 C313 C314 0.0
C312 C311 C316 C315 0.0
C312 C313 C314 C315 0.0
C313 C314 C315 C316 0.0
C314 C315 C316 C311 0.0
C316 C311 C312 C313 0.0
C321 P3 C311 C312 102(3)
C321 P3 C311 C316 -78(3)
C321 P3 C331 C332 -68(4)
C321 P3 C331 C336 112(4)
C321 C322 C323 C324 0.0
C322 C321 C326 C325 0.0
C322 C323 C324 C325 0.0
C323 C324 C325 C326 0.0
C324 C325 C326 C321 0.0
C326 C321 C322 C323 0.0
C331 P3 C311 C312 -146(3)
C331 P3 C311 C316 34(3)
C331 P3 C321 C322 162(3)
C331 P3 C321 C326 -18(3)
C331 C332 C333 C334 0.0
C332 C331 C336 C335 0.0
C332 C333 C334 C335 0.0
C333 C334 C335 C336 0.0
C334 C335 C336 C331 0.0
C336 C331 C332 C333 0.0
C611 P6 C621 C622 -27(3)
C611 P6 C621 C626 153(3)
C611 P6 C631 C632 150(3)
C611 P6 C631 C636 -30(3)
C611 C612 C613 C614 0.0
C612 C611 C616 C615 0.0
C612 C613 C614 C615 0.0
C613 C614 C615 C616 0.0
C614 C615 C616 C611 0.0
C616 C611 C612 C613 0.0
C621 P6 C611 C612 130(3)
C621 P6 C611 C616 -50(3)
C621 P6 C631 C632 -98(3)
C621 P6 C631 C636 82(3)
C621 C622 C623 C624 0.0
C622 C621 C626 C625 0.0
C622 C623 C624 C625 0.0
C623 C624 C625 C626 0.0
C624 C625 C626 C621 0.0
C626 C621 C622 C623 0.0
C631 P6 C611 C612 -123(3)
C631 P6 C611 C616 57(3)
C631 P6 C621 C622 -142(3)
C631 P6 C621 C626 38(3)
C631 C632 C633 C634 0.0
C632 C631 C636 C635 0.0
C632 C633 C634 C635 0.0
C633 C634 C635 C636 0.0
C634 C635 C636 C631 0.0
C636 C631 C632 C633 0.0
C341 P3 C351 C352 -37(3)
C341 P3 C351 C356 143(3)
C341 P3 C361 C362 164(4)
C341 P3 C361 C366 -16(4)
C341 C342 C343 C344 0.0
C342 C341 C346 C345 0.0
C342 C343 C344 C345 0.0
C343 C344 C345 C346 0.0
C344 C345 C346 C341 0.0
C346 C341 C342 C343 0.0
C351 P3 C341 C342 130(3)
C351 P3 C341 C346 -50(3)
C351 P3 C361 C362 -93(4)
C351 P3 C361 C366 87(4)
C351 C352 C353 C354 0.0
C352 C351 C356 C355 0.0
C352 C353 C354 C355 0.0
C353 C354 C355 C356 0.0
C354 C355 C356 C351 0.0
C356 C351 C352 C353 0.0
C361 P3 C341 C342 -122(3)
C361 P3 C341 C346 58(3)
C361 P3 C351 C352 -143(3)
C361 P3 C351 C356 37(3)
C361 C362 C363 C364 0.0
C362 C361 C366 C365 0.0
C362 C363 C364 C365 0.0
C363 C364 C365 C366 0.0
C364 C365 C366 C361 0.0
C366 C361 C362 C363 0.0
C641 P6 C651 C652 -39(3)
C641 P6 C651 C656 141(3)
C641 P6 C661 C662 162(4)
C641 P6 C661 C666 -18(4)
C641 C642 C643 C644 0.0
C642 C641 C646 C645 0.0
C642 C643 C644 C645 0.0
C643 C644 C645 C646 0.0
C644 C645 C646 C641 0.0
C646 C641 C642 C643 0.0
C651 P6 C641 C642 157(3)
C651 P6 C641 C646 -23(3)
C651 P6 C661 C662 -100(4)
C651 P6 C661 C666 80(4)
C651 C652 C653 C654 0.0
C652 C651 C656 C655 0.0
C652 C653 C654 C655 0.0
C653 C654 C655 C656 0.0
C654 C655 C656 C651 0.0
C656 C651 C652 C653 0.0
C661 P6 C641 C642 -100(3)
C661 P6 C641 C646 80(3)
C661 P6 C651 C652 -166(3)
C661 P6 C651 C656 14(3)
C661 C662 C663 C664 0.0
C662 C661 C666 C665 0.0
C662 C663 C664 C665 0.0
C663 C664 C665 C666 0.0
C664 C665 C666 C661 0.0
C666 C661 C662 C663 0.0
